data_7707217
loop_
_publ_author_name
'Tatarin, Sergei V.'
'Kalle, Paulina'
'Taydakov, Ilya V.'
'Varaksina, Evgenia A.'
'Korshunov, Vladislav M.'
'Bezzubov, Stanislav I.'

_publ_section_title
;
 Sterically hindered phenanthroimidazole ligands drive the structural
 flexibility and facile ligand exchange in cyclometalated iridium(III)
 complexes.
;
_journal_issue 20
_journal_name_full 'Dalton transactions (Cambridge, England : 2003)'
_journal_page_first 6889
_journal_page_last 6900
_journal_paper_doi 10.1039/d1dt00820j
_journal_volume 50
_journal_year 2021
_chemical_formula_moiety 'C130 H92 Ir2 N8 O12 S, 7(C2 H3 N)'
_chemical_formula_sum 'C144 H113 Ir2 N15 O12 S'
_chemical_formula_weight 2661.95
_space_group_crystal_system triclinic
_space_group_IT_number 2
_space_group_name_Hall '-P 1'
_space_group_name_H-M_alt 'P -1'
_atom_sites_solution_hydrogens mixed
_audit_creation_date 2021-03-10
_audit_creation_method
;
Olex2 1.3
(compiled Nov 21 2019 18:26:39 for OlexSys, GUI svn.r6003)
;
_audit_update_record
;
2021-03-10 deposited with the CCDC.	2021-04-27 downloaded from the CCDC.
;
_cell_angle_alpha 105.080(3)
_cell_angle_beta 101.124(3)
_cell_angle_gamma 90.032(4)
_cell_formula_units_Z 2
_cell_length_a 14.2021(15)
_cell_length_b 19.393(2)
_cell_length_c 23.025(2)
_cell_measurement_reflns_used 9699
_cell_measurement_temperature 100.0
_cell_measurement_theta_max 28.20
_cell_measurement_theta_min 2.54
_cell_volume 5999.5(10)
_computing_cell_refinement 'APEX3 v.2017.3_0 (Bruker AXS, 2017)'
_computing_data_collection 'APEX3 v.2017.3_0 (Bruker AXS, 2017)'
_computing_data_reduction 'SAINT v8.38A (Bruker AXS, 2016)'
_computing_molecular_graphics 'Olex2 1.3 (Dolomanov et al., 2009)'
_computing_publication_material 'Olex2 1.3 (Dolomanov et al., 2009)'
_computing_structure_refinement 'SHELXL 2018/3 (Sheldrick, 2015)'
_computing_structure_solution 'SHELXT 2014/5 (Sheldrick, 2014)'
_diffrn_ambient_temperature 100.0
_diffrn_detector 'Bruker PHOTON III CMOS'
_diffrn_detector_area_resol_mean 10.4
_diffrn_detector_type 'CMOS sensor'
_diffrn_measured_fraction_theta_full 0.999
_diffrn_measured_fraction_theta_max 0.999
_diffrn_measurement_device '3-circle diffractometer'
_diffrn_measurement_device_type 'Bruker D8 Venture'
_diffrn_measurement_method \w-scan
_diffrn_radiation_monochromator 'focusing mirrors'
_diffrn_radiation_probe x-ray
_diffrn_radiation_type MoK\a
_diffrn_radiation_wavelength 0.71073
_diffrn_reflns_av_R_equivalents 0.0541
_diffrn_reflns_av_unetI/netI 0.0500
_diffrn_reflns_Laue_measured_fraction_full 0.999
_diffrn_reflns_Laue_measured_fraction_max 0.999
_diffrn_reflns_limit_h_max 17
_diffrn_reflns_limit_h_min -17
_diffrn_reflns_limit_k_max 23
_diffrn_reflns_limit_k_min -23
_diffrn_reflns_limit_l_max 28
_diffrn_reflns_limit_l_min -28
_diffrn_reflns_number 98817
_diffrn_reflns_point_group_measured_fraction_full 0.999
_diffrn_reflns_point_group_measured_fraction_max 0.999
_diffrn_reflns_theta_full 25.242
_diffrn_reflns_theta_max 26.000
_diffrn_reflns_theta_min 1.870
_diffrn_source 'microfocus sealed X-ray tube'
_diffrn_source_current 1.4
_diffrn_source_power 0.07
_diffrn_source_type 'Incoatec I\mS microsource'
_diffrn_source_voltage 50.0
_diffrn_standards_number 0
_exptl_absorpt_coefficient_mu 2.305
_exptl_absorpt_correction_T_max 0.7457
_exptl_absorpt_correction_T_min 0.6424
_exptl_absorpt_correction_type multi-scan
_exptl_absorpt_process_details
;
SADABS-2016/2 (Bruker,2016/2) was used for absorption correction.
wR2(int) was 0.0666 before and 0.0549 after correction.
The Ratio of minimum to maximum transmission is 0.8615.
The \l/2 correction factor is Not present.
;
_exptl_crystal_colour orange
_exptl_crystal_colour_primary orange
_exptl_crystal_density_diffrn 1.474
_exptl_crystal_description block
_exptl_crystal_F_000 2696
_exptl_crystal_size_max 0.15
_exptl_crystal_size_mid 0.12
_exptl_crystal_size_min 0.07
_refine_diff_density_max 2.348
_refine_diff_density_min -1.867
_refine_diff_density_rms 0.103
_refine_ls_extinction_method none
_refine_ls_goodness_of_fit_ref 1.036
_refine_ls_hydrogen_treatment mixed
_refine_ls_matrix_type full
_refine_ls_number_parameters 1582
_refine_ls_number_reflns 23568
_refine_ls_number_restraints 9
_refine_ls_restrained_S_all 1.038
_refine_ls_R_factor_all 0.0510
_refine_ls_R_factor_gt 0.0346
_refine_ls_shift/su_max 0.003
_refine_ls_shift/su_mean 0.000
_refine_ls_structure_factor_coef Fsqd
_refine_ls_weighting_details 'w=1/[\s^2^(Fo^2^)+(0.0168P)^2^+12.7868P] where P=(Fo^2^+2Fc^2^)/3'
_refine_ls_weighting_scheme calc
_refine_ls_wR_factor_gt 0.0648
_refine_ls_wR_factor_ref 0.0693
_reflns_Friedel_coverage 0.000
_reflns_number_gt 18831
_reflns_number_total 23568
_reflns_threshold_expression 'I > 2\s(I)'
_cod_data_source_file d1dt00820j2.cif
_cod_data_source_block st36h
_cod_depositor_comments
;
The following automatic conversions were performed:

data item '_diffrn_radiation_probe' value 'X-ray' was changed to
'x-ray' in accordance with the
/home/data/users/saulius/crontab/automatic-downloads/rss-feeds/RSC/lib/dictionaries/cif_core.dic
dictionary named 'cif_core.dic' version 2.4.2 last updated on
2011-04-26.

Automatic conversion script
Id: cif_fix_values 7556 2019-12-06 15:28:31Z antanas 

 Adding full bibliography for 7707205--7707218.cif.
;
_cod_original_cell_volume 5999.5(11)
_cod_database_code 7707217
_shelx_shelxl_version_number 2018/3
_shelx_space_group_comment
;
The symmetry employed for this shelxl refinement is uniquely defined
by the following loop, which should always be used as a source of
symmetry information in preference to the above space-group names.
They are only intended as comments.
;
_shelx_estimated_absorpt_t_max 0.855
_shelx_estimated_absorpt_t_min 0.724
_computing.bruker_data_scaling 'SADABS V2012/1 (Bruker AXS Inc.)'

_olex2_refinement_description
;
1. Fixed Uiso
 At 1.2 times of:
  All C(H) groups, All C(H,H) groups
 At 1.5 times of:
  All C(H,H,H) groups
2. Restrained distances
 C2-C02U
 1.4 with sigma of 0.01
 C2-C04B
 1.35 with sigma of 0.02
 O0-C1 \\sim O0-C0
 with sigma of 0.02
3. Uiso/Uaniso restraints and constraints
Uanis(C04T) \\sim Ueq: with sigma of 0.01 and sigma for terminal atoms of 0.02
Uanis(S003) = Uanis(S004)
Uanis(C5) = Uanis(C2)
Uanis(O0) = Uanis(C0) = Uanis(C1)
Uanis(S003) = Uanis(C2) = Uanis(C5) = Uanis(S004)
4. Others
 Fixed Sof: S003(0.5) S004(0.5) H04D(0.5) H04E(0.5) H04G(0.5) H04F(0.5)
 C0(0.5) H0A(0.5) H0B(0.5) H0C(0.5) C2(0.5) H2(0.5) C5(0.5) H5(0.5) C1(0.5)
 H1A(0.5) H1B(0.5) H1C(0.5)
 Fixed X: C2(0.14624) C5(0.295469)
 Fixed Y: C2(0.88299) C5(0.91521)
 Fixed Z: C2(0.80014) C5(0.821921)
5.a Aromatic/amide H refined with riding coordinates:
 C00W(H00W), C017(H017), C018(H018), C019(H019), C01A(H01A), C01H(H01H),
 C01J(H01J), C01L(H01L), C01T(H01T), C01V(H01V), C01X(H01X), C022(H022),
 C025(H025), C026(H026), C027(H027), C02A(H02A), C02B(H02B), C02D(H02D),
 C02E(H02E), C02G(H02G), C02J(H02J), C02K(H02K), C02M(H02M), C02N(H02N),
 C02O(H02O), C02Q(H02Q), C02R(H02R), C02T(H02T), C02V(H02V), C02W(H02W),
 C02X(H02X), C02Y(H02Y), C02Z(H02Z), C031(H031), C032(H032), C033(H033),
 C035(H035), C037(H037), C03A(H03A), C03B(H03B), C03C(H03C), C03D(H03D),
 C03E(H03E), C03F(H03F), C03G(H03G), C03H(H03H), C03I(H03I), C03J(H03J),
 C03K(H03K), C03M(H03M), C03N(H03N), C03P(H03Q), C03S(H03X), C03V(H03Y),
 C03X(H03Z), C03Z(H03), C040(H040), C041(H041), C043(H043), C044(H044),
 C049(H049), C04A(H04D), C04A(H04E), C04B(H04G), C04B(H04F), C04E(H04K),
 C04K(H04L), C04P(H04P), C04S(H04S), C2(H2), C5(H5)
5.b Idealised Me refined as rotating group:
 C03O(H03L,H03O,H03P), C03Q(H03R,H03S,H03T), C03R(H03U,H03V,H03W), C03W(H3,H,
 HA), C03Y(H1,HB,HC), C045(H04A,H04B,H04C), C048(H04Z,HD,HE), C04D(H04H,H04I,
 H04J), C04G(H04X,H04Y,HF), C04I(H04,HG,HH), C04O(H04U,H04V,H04W), C04Q(H4,HI,
 HJ), C04R(H04M,H04N,H04O), C04T(H04Q,H04R,H04T), C0(H0A,H0B,H0C)
;
_olex2_submission_special_instructions 'No special instructions were received'

loop_
_space_group_symop_operation_xyz
'x, y, z'
'-x, -y, -z'

loop_
_atom_site_label
_atom_site_type_symbol
_atom_site_fract_x
_atom_site_fract_y
_atom_site_fract_z
_atom_site_U_iso_or_equiv
_atom_site_adp_type
_atom_site_occupancy
_atom_site_site_symmetry_order
_atom_site_calc_flag
_atom_site_refinement_flags_posn
_atom_site_refinement_flags_adp
_atom_site_refinement_flags_occupancy
_atom_site_disorder_assembly
_atom_site_disorder_group
Ir01 Ir 0.42052(2) 0.67917(2) 0.74384(2) 0.01332(4) Uani 1 1 d . . . . .
Ir02 Ir 0.09736(2) 0.26416(2) 0.65196(2) 0.01404(4) Uani 1 1 d . . . . .
S003 S 0.11921(15) 0.88281(11) 0.79669(11) 0.0267(3) Uani 0.5 1 d . . P A 2
S004 S 0.32498(15) 0.91650(11) 0.82206(11) 0.0267(3) Uani 0.5 1 d . . P A 1
O005 O 0.34919(18) 0.77320(13) 0.77936(11) 0.0172(6) Uani 1 1 d . . . . .
O006 O 0.15258(18) 0.38013(13) 0.68852(11) 0.0169(6) Uani 1 1 d . . . . .
O007 O 0.28079(17) 0.62455(13) 0.72459(11) 0.0149(5) Uani 1 1 d . . . . .
O008 O 0.00424(17) 0.35305(13) 0.63748(12) 0.0169(6) Uani 1 1 d . . . . .
O009 O 0.74415(19) 0.82245(14) 0.89920(12) 0.0232(6) Uani 1 1 d . . . . .
O00A O 0.7425(2) 0.91746(15) 0.83908(13) 0.0276(7) Uani 1 1 d . . . . .
O00B O 0.5950(2) 0.50906(16) 0.57567(13) 0.0277(7) Uani 1 1 d . . . . .
O00C O 0.6127(2) 0.39998(15) 0.63788(14) 0.0335(8) Uani 1 1 d . . . . .
O00D O 0.4270(2) 0.12829(16) 0.62053(13) 0.0286(7) Uani 1 1 d . . . . .
O00E O -0.1323(2) 0.04511(16) 0.66493(14) 0.0327(7) Uani 1 1 d . . . . .
N00F N 0.4395(2) 0.62928(16) 0.81530(13) 0.0143(7) Uani 1 1 d . . . . .
N00G N 0.0954(2) 0.26984(16) 0.74256(13) 0.0142(7) Uani 1 1 d . . . . .
O00H O 0.4548(2) 0.10097(16) 0.72701(13) 0.0280(7) Uani 1 1 d . . . . .
N00I N 0.4490(2) 0.52247(16) 0.83438(14) 0.0157(7) Uani 1 1 d . . . . .
N00J N 0.4585(2) 0.80587(16) 0.63179(14) 0.0158(7) Uani 1 1 d . . . . .
N00K N 0.4107(2) 0.72068(16) 0.66939(14) 0.0157(7) Uani 1 1 d . . . . .
O0 O -0.1894(2) 0.00257(17) 0.54714(14) 0.0429(9) Uani 1 1 d D . . . .
N00M N 0.0255(2) 0.17995(17) 0.46369(14) 0.0171(7) Uani 1 1 d . . . . .
N00N N 0.1749(2) 0.25497(16) 0.83139(14) 0.0167(7) Uani 1 1 d . . . . .
N00O N 0.0966(2) 0.24173(16) 0.55800(14) 0.0161(7) Uani 1 1 d . . . . .
C00P C 0.2097(3) 0.2069(2) 0.67149(16) 0.0153(8) Uani 1 1 d . . . . .
C00Q C 0.4987(3) 0.54019(19) 0.73892(16) 0.0145(8) Uani 1 1 d . . . . .
C00R C 0.3833(3) 0.7659(2) 0.58740(17) 0.0163(8) Uani 1 1 d . . . . .
C00S C 0.5448(3) 0.7932(2) 0.73692(17) 0.0166(8) Uani 1 1 d . . . . .
C00T C 0.5402(3) 0.74259(19) 0.77065(16) 0.0155(8) Uani 1 1 d . . . . .
C00U C 0.4731(3) 0.7764(2) 0.68031(17) 0.0169(8) Uani 1 1 d . . . . .
C00V C 0.4637(3) 0.5616(2) 0.79588(16) 0.0153(8) Uani 1 1 d . . . . .
C00W C -0.1056(3) 0.3296(2) 0.72651(17) 0.0191(8) Uani 1 1 d . . . . .
H00W H -0.087166 0.303596 0.689768 0.023 Uiso 1 1 calc R U . . .
C00X C 0.5729(3) 0.4634(2) 0.66195(18) 0.0204(9) Uani 1 1 d . . . . .
C00Y C 0.3376(3) 0.7761(2) 0.52947(17) 0.0166(8) Uani 1 1 d . . . . .
C00Z C 0.5209(3) 0.8614(2) 0.62592(17) 0.0169(8) Uani 1 1 d . . . . .
N010 N 0.6973(3) 0.5702(2) 0.86906(18) 0.0368(10) Uani 1 1 d . . . . .
C011 C -0.0445(3) 0.3347(2) 0.78323(17) 0.0173(8) Uani 1 1 d . . . . .
C012 C 0.2271(3) 0.6711(2) 0.52081(17) 0.0170(8) Uani 1 1 d . . . . .
C013 C 0.4875(3) 0.5937(2) 0.70686(17) 0.0154(8) Uani 1 1 d . . . . .
C014 C 0.0972(3) 0.2963(2) 0.84436(17) 0.0170(8) Uani 1 1 d . . . . .
C015 C 0.0959(3) 0.2263(2) 0.45732(17) 0.0184(8) Uani 1 1 d . . . . .
C016 C 0.2320(3) 0.1997(2) 0.73153(17) 0.0169(8) Uani 1 1 d . . . . .
C017 C 0.2101(3) 0.7371(2) 0.43992(18) 0.0204(9) Uani 1 1 d . . . . .
H017 H 0.156561 0.705682 0.417267 0.025 Uiso 1 1 calc R U . . .
C018 C 0.1296(3) 0.5282(2) 0.69612(16) 0.0156(8) Uani 1 1 d . . . . .
H018 H 0.193222 0.513413 0.705593 0.019 Uiso 1 1 calc R U . . .
C019 C 0.3651(3) 0.8299(2) 0.50400(18) 0.0211(9) Uani 1 1 d . . . . .
H019 H 0.418250 0.862138 0.525777 0.025 Uiso 1 1 calc R U . . .
C01A C 0.5244(3) 0.5796(2) 0.65295(17) 0.0185(8) Uani 1 1 d . . . . .
H01A H 0.520493 0.615002 0.630901 0.022 Uiso 1 1 calc R U . . .
C01B C 0.3355(3) 0.6078(2) 0.96827(17) 0.0167(8) Uani 1 1 d . . . . .
C01C C 0.2028(3) 0.2840(2) 0.41186(18) 0.0197(9) Uani 1 1 d . . . . .
C01D C 0.5661(3) 0.5165(2) 0.63058(17) 0.0199(9) Uani 1 1 d . . . . .
C01E C 0.2570(3) 0.7285(2) 0.49651(17) 0.0174(8) Uani 1 1 d . . . . .
C01F C -0.0191(3) 0.1516(2) 0.55748(18) 0.0182(8) Uani 1 1 d . . . . .
C01G C 0.1394(3) 0.2638(2) 0.51622(17) 0.0176(8) Uani 1 1 d . . . . .
C01H C 0.5410(3) 0.4760(2) 0.71651(17) 0.0176(8) Uani 1 1 d . . . . .
H01H H 0.547857 0.441010 0.739029 0.021 Uiso 1 1 calc R U . . .
C01I C 0.1142(3) 0.6005(2) 0.70365(17) 0.0165(8) Uani 1 1 d . . . . .
C01J C 0.4973(3) 0.9316(2) 0.64158(18) 0.0204(9) Uani 1 1 d . . . . .
H01J H 0.439201 0.944058 0.655497 0.025 Uiso 1 1 calc R U . . .
C01K C -0.0746(3) 0.3679(2) 0.83859(18) 0.0199(9) Uani 1 1 d . . . . .
C01L C 0.2357(3) 0.2919(2) 0.35956(19) 0.0259(10) Uani 1 1 d . . . . .
H01L H 0.287110 0.325756 0.364755 0.031 Uiso 1 1 calc R U . . .
C01M C 0.0468(3) 0.3022(2) 0.78848(17) 0.0166(8) Uani 1 1 d . . . . .
C01N C 0.0710(3) 0.3305(2) 0.90171(17) 0.0189(8) Uani 1 1 d . . . . .
C01O C 0.0288(3) 0.1902(2) 0.52535(17) 0.0165(8) Uani 1 1 d . . . . .
C01P C 0.2806(3) 0.6589(2) 0.57534(17) 0.0166(8) Uani 1 1 d . . . . .
C01Q C 0.0536(3) 0.4773(2) 0.67503(16) 0.0159(8) Uani 1 1 d . . . . .
C01R C 0.4612(3) 0.4467(2) 0.82196(17) 0.0172(8) Uani 1 1 d . . . . .
C01S C -0.0921(3) 0.0832(2) 0.63268(19) 0.0234(9) Uani 1 1 d . . . . .
C01T C 0.2606(3) 0.5967(2) 0.59223(17) 0.0191(8) Uani 1 1 d . . . . .
H01T H 0.299908 0.586800 0.627165 0.023 Uiso 1 1 calc R U . . .
C01U C 0.4136(3) 0.5674(2) 0.88215(16) 0.0147(8) Uani 1 1 d . . . . .
C01V C 0.2650(3) 0.3544(2) 0.58526(18) 0.0213(9) Uani 1 1 d . . . . .
H01V H 0.246560 0.345759 0.620384 0.026 Uiso 1 1 calc R U . . .
C01W C -0.0141(3) 0.3686(2) 0.89783(18) 0.0200(9) Uani 1 1 d . . . . .
C01X C 0.0979(3) 0.3678(2) 1.01303(19) 0.0255(9) Uani 1 1 d . . . . .
H01X H 0.135173 0.367119 1.051859 0.031 Uiso 1 1 calc R U . . .
C01Y C 0.3727(3) 0.1361(2) 0.71202(18) 0.0203(9) Uani 1 1 d . . . . .
C01Z C 0.0712(3) 0.4000(2) 0.66684(16) 0.0156(8) Uani 1 1 d . . . . .
C020 C 0.2180(3) 0.3151(2) 0.52642(18) 0.0200(9) Uani 1 1 d . . . . .
C021 C -0.0491(3) 0.1373(2) 0.41580(17) 0.0195(9) Uani 1 1 d . . . . .
C022 C 0.3118(3) 0.1621(2) 0.75101(18) 0.0191(8) Uani 1 1 d . . . . .
H022 H 0.323203 0.154831 0.790975 0.023 Uiso 1 1 calc R U . . .
C023 C 0.3432(3) 0.6806(2) 0.96182(17) 0.0169(8) Uani 1 1 d . . . . .
C024 C 0.2002(3) 0.6531(2) 0.72568(17) 0.0164(8) Uani 1 1 d . . . . .
C025 C 0.1260(3) 0.3311(2) 0.96001(17) 0.0211(9) Uani 1 1 d . . . . .
H025 H 0.183293 0.305814 0.962597 0.025 Uiso 1 1 calc R U . . .
C026 C 0.1867(3) 0.7263(2) 0.74579(18) 0.0200(9) Uani 1 1 d . . . . .
H026 H 0.122285 0.740565 0.741031 0.024 Uiso 1 1 calc R U . . .
C027 C -0.1641(3) 0.3994(2) 0.8339(2) 0.0281(10) Uani 1 1 d . . . . .
H027 H -0.185743 0.422838 0.870253 0.034 Uiso 1 1 calc R U . . .
C028 C 0.6764(3) 0.8090(2) 0.84567(17) 0.0190(8) Uani 1 1 d . . . . .
C029 C 0.2595(3) 0.7803(2) 0.77230(17) 0.0181(8) Uani 1 1 d . . . . .
C02A C 0.3161(3) 0.8366(2) 0.44819(19) 0.0247(9) Uani 1 1 d . . . . .
H02A H 0.335218 0.873256 0.431728 0.030 Uiso 1 1 calc R U . . .
C02B C -0.0390(3) 0.4056(2) 0.95378(18) 0.0239(9) Uani 1 1 d . . . . .
H02B H -0.095730 0.431588 0.952504 0.029 Uiso 1 1 calc R U . . .
C02C C 0.1261(3) 0.2332(2) 0.40289(17) 0.0184(8) Uani 1 1 d . . . . .
C02D C 0.1465(3) 0.6240(2) 0.48907(18) 0.0229(9) Uani 1 1 d . . . . .
H02D H 0.106372 0.633188 0.454094 0.027 Uiso 1 1 calc R U . . .
C02E C -0.0404(3) 0.4985(2) 0.66093(17) 0.0187(8) Uani 1 1 d . . . . .
H02E H -0.092882 0.463941 0.646701 0.022 Uiso 1 1 calc R U . . .
C02F C 0.0118(3) 0.1760(2) 0.62164(17) 0.0170(8) Uani 1 1 d . . . . .
C02G C 0.2386(3) 0.7894(2) 0.41606(18) 0.0224(9) Uani 1 1 d . . . . .
H02G H 0.205285 0.793448 0.377247 0.027 Uiso 1 1 calc R U . . .
C02H C 0.3554(3) 0.7121(2) 0.61039(16) 0.0151(8) Uani 1 1 d . . . . .
C02I C 0.3572(3) 0.1492(2) 0.65379(17) 0.0187(8) Uani 1 1 d . . . . .
C02J C 0.1950(3) 0.2518(2) 0.30147(19) 0.0264(10) Uani 1 1 d . . . . .
H02J H 0.217722 0.258483 0.267025 0.032 Uiso 1 1 calc R U . . .
C02K C 0.0856(3) 0.1927(2) 0.34245(18) 0.0248(9) Uani 1 1 d . . . . .
H02K H 0.033501 0.159033 0.336030 0.030 Uiso 1 1 calc R U . . .
C02L C 0.4092(3) 0.6336(2) 0.86998(17) 0.0166(8) Uani 1 1 d . . . . .
C02M C 0.6107(3) 0.8526(2) 0.75821(18) 0.0188(8) Uani 1 1 d . . . . .
H02M H 0.610505 0.886915 0.735297 0.023 Uiso 1 1 calc R U . . .
C02N C 0.2808(3) 0.5228(2) 1.01752(18) 0.0246(9) Uani 1 1 d . . . . .
H02N H 0.243955 0.512337 1.044824 0.030 Uiso 1 1 calc R U . . .
C02O C 0.5596(3) 0.9842(2) 0.63672(19) 0.0243(9) Uani 1 1 d . . . . .
H02O H 0.544262 1.032932 0.647248 0.029 Uiso 1 1 calc R U . . .
C02P C 0.2540(3) 0.2391(2) 0.87489(17) 0.0206(9) Uani 1 1 d . . . . .
C02Q C 0.6676(3) 0.8948(2) 0.60113(19) 0.0249(9) Uani 1 1 d . . . . .
H02Q H 0.726219 0.882441 0.587904 0.030 Uiso 1 1 calc R U . . .
C02R C 0.2848(3) 0.5908(2) 1.01047(18) 0.0228(9) Uani 1 1 d . . . . .
H02R H 0.252871 0.627206 1.034394 0.027 Uiso 1 1 calc R U . . .
C02S C 0.6756(3) 0.8607(2) 0.81272(18) 0.0199(9) Uani 1 1 d . . . . .
C02T C 0.4930(3) 0.3034(2) 0.7900(2) 0.0259(10) Uani 1 1 d . . . . .
H02T H 0.504372 0.253834 0.778555 0.031 Uiso 1 1 calc R U . . .
C02U C 0.2347(3) 0.8549(2) 0.79574(18) 0.0218(9) Uani 1 1 d D . . . .
C02V C 0.6051(3) 0.8421(2) 0.60509(18) 0.0225(9) Uani 1 1 d . . . . .
H02V H 0.619716 0.793180 0.593664 0.027 Uiso 1 1 calc R U . . .
C02W C 0.3270(3) 0.8081(2) 0.99966(19) 0.0284(10) Uani 1 1 d . . . . .
H02W H 0.310202 0.846984 1.029908 0.034 Uiso 1 1 calc R U . . .
C02X C 0.0153(3) 0.4056(2) 1.00975(18) 0.0267(10) Uani 1 1 d . . . . .
H02X H -0.003704 0.431523 1.046338 0.032 Uiso 1 1 calc R U . . .
C02Y C 0.1254(3) 0.5652(2) 0.50807(18) 0.0269(10) Uani 1 1 d . . . . .
H02Y H 0.070195 0.534828 0.486676 0.032 Uiso 1 1 calc R U . . .
C02Z C -0.2205(3) 0.3970(2) 0.77775(19) 0.0280(10) Uani 1 1 d . . . . .
H02Z H -0.280042 0.419471 0.775870 0.034 Uiso 1 1 calc R U . . .
N030 N 0.9878(3) 0.5467(3) 0.8309(2) 0.0482(11) Uani 1 1 d . . . . .
C031 C 0.3368(3) 0.4050(2) 0.59280(19) 0.0296(10) Uani 1 1 d . . . . .
H031 H 0.365477 0.433000 0.632743 0.036 Uiso 1 1 calc R U . . .
C032 C 0.2749(3) 0.1816(2) 0.63343(17) 0.0174(8) Uani 1 1 d . . . . .
H032 H 0.262471 0.186606 0.592736 0.021 Uiso 1 1 calc R U . . .
C033 C -0.1919(3) 0.3619(2) 0.72339(19) 0.0248(9) Uani 1 1 d . . . . .
H033 H -0.231601 0.360376 0.684749 0.030 Uiso 1 1 calc R U . . .
C034 C 0.1704(3) 0.2393(2) 0.76932(17) 0.0161(8) Uani 1 1 d . . . . .
C035 C -0.1309(3) 0.1695(2) 0.39538(18) 0.0232(9) Uani 1 1 d . . . . .
H035 H -0.136849 0.219389 0.410862 0.028 Uiso 1 1 calc R U . . .
C036 C 0.3783(3) 0.5511(2) 0.93172(17) 0.0171(8) Uani 1 1 d . . . . .
C037 C 0.6095(3) 0.7512(2) 0.82466(16) 0.0161(8) Uani 1 1 d . . . . .
H037 H 0.610875 0.716749 0.847476 0.019 Uiso 1 1 calc R U . . .
N038 N 0.9437(3) 0.7432(3) 0.8404(2) 0.0553(13) Uani 1 1 d . . . . .
C039 C 0.2485(3) 0.3249(2) 0.47391(19) 0.0226(9) Uani 1 1 d . . . . .
C03A C 0.3933(3) 0.4004(2) 0.77721(17) 0.0178(8) Uani 1 1 d . . . . .
H03A H 0.336299 0.417844 0.758092 0.021 Uiso 1 1 calc R U . . .
C03B C 0.0203(3) 0.6210(2) 0.68932(19) 0.0229(9) Uani 1 1 d . . . . .
H03B H 0.008441 0.670141 0.694222 0.028 Uiso 1 1 calc R U . . .
C03C C 0.1843(3) 0.5497(2) 0.55846(18) 0.0235(9) Uani 1 1 d . . . . .
H03C H 0.172155 0.507204 0.569558 0.028 Uiso 1 1 calc R U . . .
C03D C -0.0257(3) 0.1401(2) 0.65827(18) 0.0201(9) Uani 1 1 d . . . . .
H03D H -0.004924 0.155160 0.701604 0.024 Uiso 1 1 calc R U . . .
C03E C -0.0874(3) 0.0939(2) 0.53116(18) 0.0219(9) Uani 1 1 d . . . . .
H03E H -0.108492 0.078353 0.487867 0.026 Uiso 1 1 calc R U . . .
C03F C 0.4105(3) 0.3284(2) 0.76118(19) 0.0257(9) Uani 1 1 d . . . . .
H03F H 0.365434 0.295891 0.730284 0.031 Uiso 1 1 calc R U . . .
C03G C 0.5440(3) 0.4223(2) 0.85113(18) 0.0201(9) Uani 1 1 d . . . . .
H03G H 0.589570 0.454844 0.881555 0.024 Uiso 1 1 calc R U . . .
C03H C 0.6443(3) 0.9654(2) 0.61651(19) 0.0269(10) Uani 1 1 d . . . . .
H03H H 0.686681 1.001559 0.613232 0.032 Uiso 1 1 calc R U . . .
C03I C -0.2043(3) 0.1278(2) 0.35190(19) 0.0292(10) Uani 1 1 d . . . . .
H03I H -0.260749 0.149317 0.337062 0.035 Uiso 1 1 calc R U . . .
C03J C -0.0560(3) 0.5702(2) 0.6680(2) 0.0255(10) Uani 1 1 d . . . . .
H03J H -0.119520 0.584969 0.658094 0.031 Uiso 1 1 calc R U . . .
C03K C 0.5596(3) 0.3502(2) 0.83554(19) 0.0252(9) Uani 1 1 d . . . . .
H03K H 0.615403 0.332603 0.855770 0.030 Uiso 1 1 calc R U . . .
C03L C 0.3805(3) 0.6939(2) 0.91216(17) 0.0176(8) Uani 1 1 d . . . . .
C03M C 0.3765(3) 0.4830(2) 0.94237(18) 0.0225(9) Uani 1 1 d . . . . .
H03M H 0.408452 0.445712 0.919344 0.027 Uiso 1 1 calc R U . . .
C03N C -0.0388(3) 0.0652(2) 0.39303(18) 0.0246(9) Uani 1 1 d . . . . .
H03N H 0.018750 0.044024 0.406683 0.029 Uiso 1 1 calc R U . . .
C03O C 0.4692(3) 0.0834(3) 0.7845(2) 0.0343(11) Uani 1 1 d . . . . .
H03L H 0.412459 0.055848 0.786339 0.051 Uiso 1 1 calc R U . . .
H03O H 0.479094 0.127458 0.817986 0.051 Uiso 1 1 calc R U . . .
H03P H 0.525749 0.054819 0.788516 0.051 Uiso 1 1 calc R U . . .
C03P C 0.3181(3) 0.7400(2) 1.00548(18) 0.0233(9) Uani 1 1 d . . . . .
H03Q H 0.294751 0.732545 1.039460 0.028 Uiso 1 1 calc R U . . .
C03Q C 0.7651(3) 0.7643(2) 0.9256(2) 0.0327(11) Uani 1 1 d . . . . .
H03R H 0.782431 0.723619 0.894903 0.049 Uiso 1 1 calc R U . . .
H03S H 0.708410 0.750589 0.939306 0.049 Uiso 1 1 calc R U . . .
H03T H 0.818856 0.778670 0.960759 0.049 Uiso 1 1 calc R U . . .
C03R C 0.4270(3) 0.1568(3) 0.5689(2) 0.0383(12) Uani 1 1 d . . . . .
H03U H 0.370203 0.137242 0.536968 0.057 Uiso 1 1 calc R U . . .
H03V H 0.485182 0.143544 0.552573 0.057 Uiso 1 1 calc R U . . .
H03W H 0.425546 0.209002 0.581920 0.057 Uiso 1 1 calc R U . . .
C03S C 0.3299(3) 0.4693(2) 0.98519(18) 0.0242(9) Uani 1 1 d . . . . .
H03X H 0.331186 0.423370 0.992706 0.029 Uiso 1 1 calc R U . . .
C03T C -0.1235(3) 0.0600(2) 0.5683(2) 0.0255(10) Uani 1 1 d . . . . .
C03U C 0.7248(3) 0.5788(2) 0.8278(2) 0.0290(10) Uani 1 1 d . . . . .
C03V C 0.3900(3) 0.7650(2) 0.90834(17) 0.0203(9) Uani 1 1 d . . . . .
H03Y H 0.417521 0.773966 0.876364 0.024 Uiso 1 1 calc R U . . .
C03W C 1.1498(3) 0.4850(3) 0.8380(2) 0.0400(12) Uani 1 1 d . . . . .
H3 H 1.147792 0.444606 0.801736 0.060 Uiso 1 1 calc R U . . .
H H 1.162053 0.467705 0.874985 0.060 Uiso 1 1 calc R U . . .
HA H 1.201251 0.519888 0.840341 0.060 Uiso 1 1 calc R U . . .
C03X C 0.1203(3) 0.2014(2) 0.29311(19) 0.0285(10) Uani 1 1 d . . . . .
H03Z H 0.093301 0.172880 0.253010 0.034 Uiso 1 1 calc R U . . .
C03Y C 0.7604(3) 0.5895(3) 0.7754(2) 0.0374(12) Uani 1 1 d . . . . .
H1 H 0.706446 0.597869 0.744843 0.056 Uiso 1 1 calc R U . . .
HB H 0.792290 0.546806 0.757130 0.056 Uiso 1 1 calc R U . . .
HC H 0.806327 0.630943 0.789023 0.056 Uiso 1 1 calc R U . . .
C03Z C 0.3678(3) 0.4151(3) 0.5413(2) 0.0392(12) Uani 1 1 d . . . . .
H03 H 0.418514 0.449403 0.546345 0.047 Uiso 1 1 calc R U . . .
C040 C 0.2457(3) 0.1813(2) 0.89762(19) 0.0324(11) Uani 1 1 d . . . . .
H040 H 0.188429 0.151461 0.886119 0.039 Uiso 1 1 calc R U . . .
C041 C 0.3249(3) 0.3756(2) 0.4838(2) 0.0323(11) Uani 1 1 d . . . . .
H041 H 0.347409 0.382661 0.449391 0.039 Uiso 1 1 calc R U . . .
C042 C 1.0584(4) 0.5186(3) 0.8333(2) 0.0343(11) Uani 1 1 d . . . . .
C043 C 0.3363(3) 0.2833(3) 0.89149(19) 0.0311(11) Uani 1 1 d . . . . .
H043 H 0.339553 0.322928 0.874685 0.037 Uiso 1 1 calc R U . . .
C044 C -0.1963(3) 0.0552(2) 0.32995(19) 0.0309(10) Uani 1 1 d . . . . .
H044 H -0.247784 0.026792 0.301047 0.037 Uiso 1 1 calc R U . . .
C045 C -0.0928(4) 0.0608(3) 0.7295(2) 0.0429(13) Uani 1 1 d . . . . .
H04A H -0.023722 0.053516 0.735828 0.064 Uiso 1 1 calc R U . . .
H04B H -0.124441 0.028935 0.747540 0.064 Uiso 1 1 calc R U . . .
H04C H -0.103456 0.110590 0.749223 0.064 Uiso 1 1 calc R U . . .
C046 C 1.0189(4) 0.7280(3) 0.8593(2) 0.0407(12) Uani 1 1 d . . . . .
C047 C -0.0351(4) 0.1507(3) 0.9052(3) 0.0427(13) Uani 1 1 d . . . . .
C048 C -0.3205(4) 0.1769(3) 0.7182(2) 0.0463(13) Uani 1 1 d . . . . .
H04Z H -0.279142 0.141549 0.698612 0.069 Uiso 1 1 calc R U . . .
HD H -0.306821 0.223363 0.711333 0.069 Uiso 1 1 calc R U . . .
HE H -0.388027 0.161544 0.700467 0.069 Uiso 1 1 calc R U . . .
C049 C -0.1133(3) 0.0237(2) 0.34996(19) 0.0311(10) Uani 1 1 d . . . . .
H049 H -0.107259 -0.026118 0.334280 0.037 Uiso 1 1 calc R U . . .
C04A C 0.2540(3) 0.9807(2) 0.8397(2) 0.0308(10) Uani 1 1 d . . . . .
H04D H 0.279119 1.028514 0.858109 0.037 Uiso 0.5 1 calc R U P A 1
H04E H 0.286150 1.026608 0.856625 0.037 Uiso 0.5 1 calc R U P A 2
C04B C 0.1589(4) 0.9651(3) 0.8278(2) 0.0404(12) Uani 1 1 d D . . . .
H04G H 0.115570 1.001657 0.837468 0.048 Uiso 0.5 1 calc R U P A 2
H04F H 0.109665 0.997536 0.834864 0.048 Uiso 0.5 1 calc R U P A 1
N04C N 1.1144(4) 0.9172(3) 0.9816(2) 0.0673(15) Uani 1 1 d . . . . .
C04D C 0.7399(4) 0.9723(3) 0.8081(2) 0.0475(15) Uani 1 1 d . . . . .
H04H H 0.753602 0.952393 0.767059 0.071 Uiso 1 1 calc R U . . .
H04I H 0.788290 1.010536 0.831474 0.071 Uiso 1 1 calc R U . . .
H04J H 0.676021 0.991805 0.804379 0.071 Uiso 1 1 calc R U . . .
C04E C 0.3607(3) 0.8216(2) 0.94947(19) 0.0260(10) Uani 1 1 d . . . . .
H04K H 0.362970 0.868601 0.944381 0.031 Uiso 1 1 calc R U . . .
C04F C 0.5672(4) 1.0063(3) 0.9363(2) 0.0450(13) Uani 1 1 d . . . . .
C04G C -0.0833(4) 0.2056(3) 0.9427(3) 0.0491(14) Uani 1 1 d . . . . .
H04X H -0.131328 0.225933 0.916106 0.074 Uiso 1 1 calc R U . . .
H04Y H -0.036051 0.243398 0.968577 0.074 Uiso 1 1 calc R U . . .
HF H -0.115101 0.184657 0.968760 0.074 Uiso 1 1 calc R U . . .
N04H N 0.5006(4) 1.0258(3) 0.9111(3) 0.0732(16) Uani 1 1 d . . . . .
C04I C 0.9516(4) 0.9264(3) 0.9099(3) 0.0496(14) Uani 1 1 d . . . . .
H04 H 0.957883 0.964476 0.889787 0.074 Uiso 1 1 calc R U . . .
HG H 0.901731 0.937687 0.934510 0.074 Uiso 1 1 calc R U . . .
HH H 0.933768 0.880881 0.878708 0.074 Uiso 1 1 calc R U . . .
C04J C 1.0428(4) 0.9209(3) 0.9496(3) 0.0475(13) Uani 1 1 d . . . . .
C04K C 0.3270(4) 0.1680(3) 0.9393(2) 0.0494(15) Uani 1 1 d . . . . .
H04L H 0.325251 0.128662 0.956553 0.059 Uiso 1 1 calc R U . . .
N04L N 0.0015(4) 0.1070(3) 0.8760(2) 0.0666(15) Uani 1 1 d . . . . .
N04M N -0.2900(4) 0.1890(4) 0.8345(3) 0.091(2) Uani 1 1 d . . . . .
C04N C -0.3021(4) 0.1832(3) 0.7835(3) 0.0513(15) Uani 1 1 d . . . . .
C04O C 1.1143(3) 0.7100(3) 0.8834(2) 0.0478(14) Uani 1 1 d . . . . .
H04U H 1.141350 0.680104 0.849927 0.072 Uiso 1 1 calc R U . . .
H04V H 1.111385 0.683833 0.914163 0.072 Uiso 1 1 calc R U . . .
H04W H 1.155046 0.753974 0.902478 0.072 Uiso 1 1 calc R U . . .
C04P C 0.4131(4) 0.2699(3) 0.9323(2) 0.0493(15) Uani 1 1 d . . . . .
H04P H 0.469378 0.300931 0.944811 0.059 Uiso 1 1 calc R U . . .
C04Q C 0.6545(5) 0.9835(3) 0.9702(3) 0.0578(16) Uani 1 1 d . . . . .
H4 H 0.667944 0.935309 0.948083 0.087 Uiso 1 1 calc R U . . .
HI H 0.645138 0.983250 1.011215 0.087 Uiso 1 1 calc R U . . .
HJ H 0.708674 1.016762 0.973950 0.087 Uiso 1 1 calc R U . . .
C04R C 0.5661(4) 0.3369(3) 0.6371(4) 0.073(2) Uani 1 1 d . . . . .
H04M H 0.581134 0.298031 0.603988 0.110 Uiso 1 1 calc R U . . .
H04N H 0.496602 0.342438 0.630328 0.110 Uiso 1 1 calc R U . . .
H04O H 0.587731 0.325726 0.676548 0.110 Uiso 1 1 calc R U . . .
C04S C 0.4087(4) 0.2129(3) 0.9545(2) 0.0543(16) Uani 1 1 d . . . . .
H04S H 0.463351 0.202947 0.981462 0.065 Uiso 1 1 calc R U . . .
C04T C 0.6749(5) 0.4703(4) 0.5637(3) 0.086(3) Uani 1 1 d . U . . .
H04Q H 0.653944 0.420713 0.541411 0.129 Uiso 1 1 calc R U . . .
H04R H 0.718305 0.471120 0.602592 0.129 Uiso 1 1 calc R U . . .
H04T H 0.708539 0.491739 0.538835 0.129 Uiso 1 1 calc R U . . .
C0 C -0.1953(9) -0.0368(6) 0.4843(4) 0.0429(9) Uani 0.5 1 d D . P B 2
H0A H -0.231292 -0.010179 0.457220 0.064 Uiso 0.5 1 calc R U P B 2
H0B H -0.228200 -0.083577 0.476892 0.064 Uiso 0.5 1 calc R U P B 2
H0C H -0.130346 -0.043354 0.475883 0.064 Uiso 0.5 1 calc R U P B 2
C2 C 0.146240 0.882990 0.800140 0.0267(3) Uani 0.5 1 d D . P A 1
H2 H 0.086547 0.856015 0.788018 0.032 Uiso 0.5 1 calc R U P A 1
C5 C 0.295469 0.915210 0.821921 0.0267(3) Uani 0.5 1 d . . P A 2
H5 H 0.363256 0.912253 0.827653 0.032 Uiso 0.5 1 calc R U P A 2
C1 C -0.2344(9) -0.0111(7) 0.4808(4) 0.0429(9) Uani 0.5 1 d D . P B 1
H1A H -0.168(8) -0.031(6) 0.459(5) 0.064 Uiso 0.5 1 d . U P C 1
H1B H -0.249(8) 0.023(6) 0.469(5) 0.064 Uiso 0.5 1 d . U P D 1
H1C H -0.274(8) -0.046(6) 0.477(5) 0.064 Uiso 0.5 1 d . U P E 1

loop_
_atom_site_aniso_label
_atom_site_aniso_U_11
_atom_site_aniso_U_22
_atom_site_aniso_U_33
_atom_site_aniso_U_23
_atom_site_aniso_U_13
_atom_site_aniso_U_12
Ir01 0.01468(8) 0.01433(8) 0.01092(7) 0.00369(6) 0.00201(6) 0.00086(6)
Ir02 0.01379(8) 0.01615(8) 0.01137(8) 0.00345(6) 0.00086(6) 0.00086(6)
S003 0.0228(8) 0.0194(7) 0.0362(7) 0.0019(6) 0.0091(6) 0.0022(6)
S004 0.0228(8) 0.0194(7) 0.0362(7) 0.0019(6) 0.0091(6) 0.0022(6)
O005 0.0187(14) 0.0156(14) 0.0164(14) 0.0026(12) 0.0037(11) 0.0022(11)
O006 0.0154(14) 0.0151(14) 0.0181(14) 0.0029(12) 0.0001(11) -0.0004(10)
O007 0.0150(13) 0.0155(14) 0.0141(13) 0.0046(11) 0.0017(11) 0.0001(10)
O008 0.0130(13) 0.0176(14) 0.0190(14) 0.0053(12) -0.0003(11) 0.0005(11)
O009 0.0239(15) 0.0247(16) 0.0175(14) 0.0065(13) -0.0052(12) -0.0018(12)
O00A 0.0280(16) 0.0275(17) 0.0256(16) 0.0137(14) -0.0080(13) -0.0097(13)
O00B 0.0332(17) 0.0350(18) 0.0207(15) 0.0098(14) 0.0164(13) 0.0098(13)
O00C 0.0448(19) 0.0251(17) 0.0402(19) 0.0117(15) 0.0276(16) 0.0177(14)
O00D 0.0240(16) 0.0430(19) 0.0225(15) 0.0097(14) 0.0123(13) 0.0108(13)
O00E 0.0387(18) 0.0322(18) 0.0295(17) 0.0064(15) 0.0148(15) -0.0127(14)
N00F 0.0154(16) 0.0155(17) 0.0108(15) 0.0020(13) 0.0014(13) 0.0004(13)
N00G 0.0137(16) 0.0171(17) 0.0120(15) 0.0036(14) 0.0039(13) 0.0056(13)
O00H 0.0238(16) 0.0373(18) 0.0250(16) 0.0106(14) 0.0066(13) 0.0168(13)
N00I 0.0176(17) 0.0160(17) 0.0142(16) 0.0053(14) 0.0033(13) 0.0012(13)
N00J 0.0170(17) 0.0157(17) 0.0156(16) 0.0078(14) 0.0001(13) -0.0020(13)
N00K 0.0191(17) 0.0124(16) 0.0149(16) 0.0031(14) 0.0022(13) -0.0007(13)
O0 0.051(2) 0.0383(19) 0.0317(16) -0.0108(15) 0.0182(15) -0.0285(15)
N00M 0.0176(17) 0.0188(18) 0.0128(16) 0.0009(14) 0.0028(13) 0.0004(13)
N00N 0.0177(17) 0.0181(17) 0.0141(16) 0.0055(14) 0.0012(13) 0.0048(13)
N00O 0.0158(16) 0.0189(17) 0.0137(16) 0.0047(14) 0.0025(13) 0.0007(13)
C00P 0.0152(19) 0.016(2) 0.0124(18) 0.0024(16) -0.0004(15) -0.0043(15)
C00Q 0.0143(19) 0.016(2) 0.0123(18) 0.0031(16) 0.0015(15) -0.0017(15)
C00R 0.0142(19) 0.019(2) 0.0144(19) 0.0030(17) 0.0006(15) -0.0002(15)
C00S 0.016(2) 0.019(2) 0.0142(19) 0.0059(17) 0.0013(16) 0.0030(16)
C00T 0.019(2) 0.014(2) 0.0121(18) -0.0005(16) 0.0053(15) 0.0028(15)
C00U 0.019(2) 0.018(2) 0.0164(19) 0.0065(17) 0.0054(16) 0.0021(16)
C00V 0.0129(19) 0.020(2) 0.0123(18) 0.0052(17) -0.0001(15) -0.0007(15)
C00W 0.018(2) 0.025(2) 0.0136(19) 0.0049(17) 0.0013(16) 0.0026(16)
C00X 0.018(2) 0.024(2) 0.019(2) 0.0038(18) 0.0068(16) 0.0070(16)
C00Y 0.018(2) 0.017(2) 0.0137(19) 0.0036(16) 0.0033(16) 0.0048(15)
C00Z 0.017(2) 0.021(2) 0.0136(19) 0.0095(17) -0.0011(15) -0.0033(16)
N010 0.038(2) 0.038(2) 0.033(2) 0.016(2) -0.0047(19) -0.0074(18)
C011 0.0159(19) 0.018(2) 0.0175(19) 0.0035(17) 0.0034(16) -0.0010(15)
C012 0.0158(19) 0.019(2) 0.0140(19) 0.0004(17) 0.0039(16) 0.0022(16)
C013 0.0134(19) 0.019(2) 0.0129(18) 0.0044(16) -0.0005(15) -0.0028(15)
C014 0.017(2) 0.020(2) 0.0145(19) 0.0072(17) 0.0025(16) 0.0023(16)
C015 0.020(2) 0.019(2) 0.016(2) 0.0055(17) 0.0033(16) 0.0052(16)
C016 0.017(2) 0.017(2) 0.0162(19) 0.0048(17) 0.0017(16) -0.0004(15)
C017 0.018(2) 0.023(2) 0.018(2) 0.0037(18) -0.0012(16) -0.0002(16)
C018 0.0148(19) 0.021(2) 0.0101(18) 0.0043(16) 0.0006(15) 0.0002(15)
C019 0.021(2) 0.022(2) 0.018(2) 0.0058(18) -0.0012(17) -0.0012(17)
C01A 0.019(2) 0.024(2) 0.0147(19) 0.0077(17) 0.0030(16) 0.0001(16)
C01B 0.0152(19) 0.023(2) 0.0116(18) 0.0058(17) -0.0006(15) -0.0003(16)
C01C 0.023(2) 0.019(2) 0.020(2) 0.0081(18) 0.0073(17) 0.0071(16)
C01D 0.019(2) 0.027(2) 0.0128(19) 0.0055(18) 0.0027(16) 0.0015(17)
C01E 0.020(2) 0.017(2) 0.0130(19) 0.0014(17) 0.0025(16) 0.0044(16)
C01F 0.019(2) 0.018(2) 0.020(2) 0.0060(17) 0.0063(16) 0.0031(16)
C01G 0.017(2) 0.021(2) 0.0156(19) 0.0068(17) 0.0028(16) 0.0069(16)
C01H 0.0152(19) 0.018(2) 0.019(2) 0.0068(17) -0.0009(16) 0.0027(15)
C01I 0.019(2) 0.016(2) 0.0133(19) 0.0016(16) 0.0021(16) 0.0000(15)
C01J 0.019(2) 0.024(2) 0.020(2) 0.0073(18) 0.0046(17) 0.0028(17)
C01K 0.020(2) 0.021(2) 0.018(2) 0.0032(18) 0.0058(17) 0.0040(16)
C01L 0.023(2) 0.034(3) 0.028(2) 0.019(2) 0.0090(19) 0.0074(18)
C01M 0.0164(19) 0.017(2) 0.0146(19) 0.0019(17) 0.0021(16) -0.0002(15)
C01N 0.017(2) 0.024(2) 0.0151(19) 0.0047(18) 0.0032(16) -0.0003(16)
C01O 0.0156(19) 0.018(2) 0.0131(18) 0.0005(17) 0.0018(15) 0.0027(15)
C01P 0.0166(19) 0.018(2) 0.0136(19) -0.0005(17) 0.0070(16) 0.0023(15)
C01Q 0.019(2) 0.018(2) 0.0116(18) 0.0043(16) 0.0024(15) 0.0024(15)
C01R 0.022(2) 0.017(2) 0.0157(19) 0.0068(17) 0.0071(16) 0.0026(16)
C01S 0.022(2) 0.027(2) 0.024(2) 0.0076(19) 0.0099(18) 0.0002(18)
C01T 0.022(2) 0.021(2) 0.0137(19) 0.0037(17) 0.0037(16) -0.0011(16)
C01U 0.0138(19) 0.021(2) 0.0082(17) 0.0036(16) -0.0008(15) 0.0004(15)
C01V 0.020(2) 0.027(2) 0.019(2) 0.0094(18) 0.0033(17) 0.0018(17)
C01W 0.022(2) 0.019(2) 0.019(2) 0.0033(18) 0.0042(17) 0.0022(16)
C01X 0.031(2) 0.030(2) 0.015(2) 0.0076(19) 0.0022(18) 0.0041(19)
C01Y 0.015(2) 0.021(2) 0.025(2) 0.0069(18) 0.0017(17) 0.0058(16)
C01Z 0.015(2) 0.023(2) 0.0086(17) 0.0050(17) 0.0030(15) 0.0008(16)
C020 0.018(2) 0.020(2) 0.023(2) 0.0064(18) 0.0046(17) 0.0033(16)
C021 0.023(2) 0.023(2) 0.0118(19) 0.0037(17) 0.0021(16) -0.0014(17)
C022 0.021(2) 0.020(2) 0.0158(19) 0.0060(17) 0.0011(16) 0.0021(16)
C023 0.0100(18) 0.026(2) 0.0120(18) 0.0018(17) 0.0000(15) 0.0018(15)
C024 0.016(2) 0.020(2) 0.0138(19) 0.0054(17) 0.0043(15) 0.0027(16)
C025 0.022(2) 0.027(2) 0.015(2) 0.0073(18) 0.0019(17) 0.0026(17)
C026 0.017(2) 0.018(2) 0.023(2) 0.0047(18) 0.0023(17) 0.0020(16)
C027 0.024(2) 0.038(3) 0.024(2) 0.008(2) 0.0095(19) 0.0092(19)
C028 0.017(2) 0.026(2) 0.0138(19) 0.0055(18) 0.0016(16) 0.0029(16)
C029 0.026(2) 0.017(2) 0.0128(19) 0.0045(17) 0.0062(17) 0.0038(16)
C02A 0.026(2) 0.029(2) 0.024(2) 0.015(2) 0.0030(18) 0.0021(18)
C02B 0.024(2) 0.026(2) 0.022(2) 0.0035(19) 0.0097(18) 0.0052(18)
C02C 0.021(2) 0.020(2) 0.0154(19) 0.0063(17) 0.0044(16) 0.0083(16)
C02D 0.020(2) 0.030(2) 0.015(2) 0.0031(19) 0.0011(17) 0.0009(18)
C02E 0.0143(19) 0.021(2) 0.019(2) 0.0038(18) -0.0010(16) -0.0001(16)
C02F 0.0128(19) 0.017(2) 0.020(2) 0.0042(17) 0.0015(16) 0.0046(15)
C02G 0.023(2) 0.028(2) 0.016(2) 0.0071(18) 0.0002(17) 0.0065(17)
C02H 0.017(2) 0.015(2) 0.0115(18) 0.0027(16) 0.0018(15) 0.0039(15)
C02I 0.020(2) 0.019(2) 0.018(2) 0.0029(17) 0.0063(16) 0.0012(16)
C02J 0.030(2) 0.037(3) 0.018(2) 0.014(2) 0.0083(18) 0.014(2)
C02K 0.024(2) 0.030(2) 0.019(2) 0.0045(19) 0.0044(18) 0.0028(18)
C02L 0.0120(19) 0.024(2) 0.0128(18) 0.0034(17) 0.0021(15) -0.0002(15)
C02M 0.018(2) 0.021(2) 0.019(2) 0.0095(18) 0.0029(16) 0.0001(16)
C02N 0.024(2) 0.034(3) 0.018(2) 0.011(2) 0.0036(17) -0.0004(18)
C02O 0.029(2) 0.016(2) 0.028(2) 0.0072(19) 0.0053(19) -0.0019(17)
C02P 0.021(2) 0.027(2) 0.0128(19) 0.0031(18) 0.0023(16) 0.0087(17)
C02Q 0.018(2) 0.036(3) 0.027(2) 0.017(2) 0.0101(18) 0.0045(18)
C02R 0.024(2) 0.029(2) 0.016(2) 0.0054(19) 0.0072(17) 0.0035(18)
C02S 0.017(2) 0.021(2) 0.022(2) 0.0077(18) 0.0020(17) -0.0033(16)
C02T 0.029(2) 0.017(2) 0.034(2) 0.007(2) 0.012(2) 0.0053(17)
C02U 0.024(2) 0.020(2) 0.020(2) 0.0039(18) 0.0044(17) 0.0014(17)
C02V 0.022(2) 0.027(2) 0.020(2) 0.0085(19) 0.0051(17) 0.0062(17)
C02W 0.031(2) 0.028(3) 0.021(2) -0.004(2) 0.0066(19) 0.0020(19)
C02X 0.035(3) 0.031(3) 0.014(2) 0.0016(19) 0.0113(18) 0.0061(19)
C02Y 0.026(2) 0.032(3) 0.020(2) 0.001(2) 0.0036(18) -0.0075(19)
C02Z 0.017(2) 0.040(3) 0.028(2) 0.009(2) 0.0070(18) 0.0120(19)
N030 0.051(3) 0.058(3) 0.036(2) 0.010(2) 0.013(2) 0.003(2)
C031 0.029(2) 0.035(3) 0.021(2) 0.005(2) -0.0019(19) -0.010(2)
C032 0.018(2) 0.020(2) 0.0140(19) 0.0045(17) 0.0040(16) 0.0006(16)
C033 0.017(2) 0.033(3) 0.024(2) 0.011(2) 0.0001(17) 0.0028(18)
C034 0.016(2) 0.019(2) 0.0130(19) 0.0047(17) 0.0020(16) -0.0015(15)
C035 0.023(2) 0.030(2) 0.016(2) 0.0044(19) 0.0051(17) 0.0033(18)
C036 0.016(2) 0.023(2) 0.0113(18) 0.0053(17) -0.0007(15) 0.0002(16)
C037 0.018(2) 0.020(2) 0.0119(18) 0.0072(17) 0.0030(15) 0.0027(16)
N038 0.047(3) 0.062(3) 0.052(3) 0.015(3) 0.000(2) 0.007(2)
C039 0.022(2) 0.024(2) 0.024(2) 0.0092(19) 0.0058(18) 0.0052(17)
C03A 0.017(2) 0.019(2) 0.018(2) 0.0061(17) 0.0024(16) -0.0008(16)
C03B 0.019(2) 0.019(2) 0.030(2) 0.0088(19) 0.0009(18) 0.0017(16)
C03C 0.028(2) 0.022(2) 0.020(2) 0.0044(18) 0.0072(18) -0.0071(18)
C03D 0.018(2) 0.022(2) 0.021(2) 0.0047(18) 0.0059(17) 0.0026(16)
C03E 0.023(2) 0.022(2) 0.018(2) -0.0010(18) 0.0060(17) -0.0025(17)
C03F 0.025(2) 0.024(2) 0.027(2) 0.0022(19) 0.0073(19) -0.0038(18)
C03G 0.023(2) 0.019(2) 0.017(2) 0.0049(17) 0.0012(17) 0.0017(16)
C03H 0.024(2) 0.032(3) 0.027(2) 0.014(2) 0.0050(19) -0.0089(19)
C03I 0.020(2) 0.044(3) 0.021(2) 0.004(2) 0.0039(18) 0.0086(19)
C03J 0.016(2) 0.024(2) 0.034(2) 0.005(2) 0.0015(18) 0.0067(17)
C03K 0.021(2) 0.027(2) 0.030(2) 0.012(2) 0.0046(18) 0.0040(18)
C03L 0.0140(19) 0.026(2) 0.0111(18) 0.0039(17) -0.0015(15) 0.0020(16)
C03M 0.024(2) 0.027(2) 0.019(2) 0.0084(19) 0.0063(17) 0.0025(17)
C03N 0.033(2) 0.022(2) 0.017(2) 0.0023(18) 0.0015(18) 0.0069(18)
C03O 0.030(3) 0.048(3) 0.030(2) 0.020(2) 0.005(2) 0.021(2)
C03P 0.022(2) 0.032(2) 0.016(2) 0.0052(19) 0.0039(17) 0.0035(18)
C03Q 0.034(3) 0.037(3) 0.025(2) 0.016(2) -0.009(2) -0.004(2)
C03R 0.027(3) 0.067(4) 0.026(2) 0.015(2) 0.011(2) 0.004(2)
C03S 0.030(2) 0.028(2) 0.018(2) 0.0121(19) 0.0030(18) 0.0015(18)
C03T 0.024(2) 0.019(2) 0.030(2) -0.0024(19) 0.0086(19) -0.0071(17)
C03U 0.025(2) 0.028(3) 0.030(3) 0.009(2) -0.006(2) -0.0050(18)
C03V 0.021(2) 0.027(2) 0.0091(18) -0.0003(17) 0.0012(16) 0.0012(17)
C03W 0.044(3) 0.043(3) 0.027(3) 0.009(2) -0.005(2) -0.003(2)
C03X 0.035(3) 0.035(3) 0.013(2) 0.003(2) 0.0043(18) 0.009(2)
C03Y 0.033(3) 0.046(3) 0.033(3) 0.013(2) 0.003(2) -0.004(2)
C03Z 0.036(3) 0.046(3) 0.036(3) 0.016(2) 0.002(2) -0.019(2)
C040 0.046(3) 0.026(3) 0.022(2) 0.005(2) 0.002(2) 0.012(2)
C041 0.032(3) 0.044(3) 0.026(2) 0.017(2) 0.006(2) -0.009(2)
C042 0.045(3) 0.042(3) 0.016(2) 0.009(2) 0.003(2) -0.007(2)
C043 0.024(2) 0.047(3) 0.017(2) 0.002(2) -0.0001(18) 0.003(2)
C044 0.026(2) 0.040(3) 0.020(2) 0.000(2) -0.0004(18) -0.004(2)
C045 0.049(3) 0.054(3) 0.031(3) 0.016(2) 0.014(2) -0.019(3)
C046 0.046(3) 0.042(3) 0.034(3) 0.012(2) 0.006(2) -0.003(2)
C047 0.037(3) 0.042(3) 0.049(3) 0.008(3) 0.013(3) 0.006(2)
C048 0.052(3) 0.047(3) 0.043(3) 0.008(3) 0.019(3) 0.001(3)
C049 0.042(3) 0.025(2) 0.021(2) -0.002(2) 0.004(2) 0.000(2)
C04A 0.037(3) 0.018(2) 0.034(3) 0.001(2) 0.005(2) 0.0014(19)
C04B 0.047(3) 0.036(3) 0.042(3) 0.009(2) 0.019(2) 0.021(2)
N04C 0.052(3) 0.086(4) 0.061(3) 0.027(3) -0.005(3) 0.010(3)
C04D 0.049(3) 0.040(3) 0.053(3) 0.029(3) -0.016(3) -0.028(2)
C04E 0.028(2) 0.021(2) 0.028(2) 0.009(2) 0.0009(19) 0.0070(18)
C04F 0.052(3) 0.042(3) 0.038(3) 0.010(3) 0.001(3) -0.004(3)
C04G 0.049(3) 0.038(3) 0.062(4) 0.006(3) 0.024(3) 0.007(2)
N04H 0.060(4) 0.074(4) 0.068(4) 0.011(3) -0.017(3) -0.016(3)
C04I 0.036(3) 0.051(3) 0.055(3) 0.010(3) 0.000(3) 0.006(2)
C04J 0.048(3) 0.049(3) 0.043(3) 0.010(3) 0.007(3) 0.003(3)
C04K 0.089(5) 0.031(3) 0.028(3) 0.011(2) 0.008(3) 0.033(3)
N04L 0.076(4) 0.063(4) 0.057(3) 0.003(3) 0.020(3) 0.025(3)
N04M 0.078(4) 0.152(6) 0.049(3) 0.028(4) 0.022(3) 0.044(4)
C04N 0.041(3) 0.063(4) 0.050(4) 0.010(3) 0.019(3) 0.016(3)
C04O 0.036(3) 0.064(4) 0.042(3) 0.016(3) 0.001(2) -0.004(3)
C04P 0.031(3) 0.069(4) 0.033(3) -0.002(3) -0.005(2) 0.008(3)
C04Q 0.089(5) 0.046(3) 0.045(3) 0.020(3) 0.018(3) 0.028(3)
C04R 0.037(3) 0.029(3) 0.135(6) -0.012(4) 0.018(4) 0.004(2)
C04S 0.047(3) 0.067(4) 0.032(3) -0.002(3) -0.012(2) 0.027(3)
C04T 0.118(6) 0.096(5) 0.094(5) 0.062(4) 0.090(5) 0.068(5)
C0 0.051(2) 0.0383(19) 0.0317(16) -0.0108(15) 0.0182(15) -0.0285(15)
C2 0.0228(8) 0.0194(7) 0.0362(7) 0.0019(6) 0.0091(6) 0.0022(6)
C5 0.0228(8) 0.0194(7) 0.0362(7) 0.0019(6) 0.0091(6) 0.0022(6)
C1 0.051(2) 0.0383(19) 0.0317(16) -0.0108(15) 0.0182(15) -0.0285(15)

loop_
_atom_type_symbol
_atom_type_description
_atom_type_scat_dispersion_real
_atom_type_scat_dispersion_imag
_atom_type_scat_source
C C 0.0033 0.0016 'International Tables Vol C Tables 4.2.6.8 and 6.1.1.4'
H H 0.0000 0.0000 'International Tables Vol C Tables 4.2.6.8 and 6.1.1.4'
Ir Ir -1.4442 7.9887 'International Tables Vol C Tables 4.2.6.8 and 6.1.1.4'
N N 0.0061 0.0033 'International Tables Vol C Tables 4.2.6.8 and 6.1.1.4'
O O 0.0106 0.0060 'International Tables Vol C Tables 4.2.6.8 and 6.1.1.4'
S S 0.1246 0.1234 'International Tables Vol C Tables 4.2.6.8 and 6.1.1.4'

loop_
_geom_angle_atom_site_label_1
_geom_angle_atom_site_label_2
_geom_angle_atom_site_label_3
_geom_angle
_geom_angle_site_symmetry_1
_geom_angle_site_symmetry_3
_geom_angle_publ_flag
O005 Ir01 O007 85.28(9) . . ?
N00F Ir01 O005 102.77(11) . . ?
N00F Ir01 O007 80.40(10) . . ?
N00K Ir01 O005 82.98(11) . . ?
N00K Ir01 O007 101.18(11) . . ?
N00K Ir01 N00F 174.18(12) . . ?
C00T Ir01 O005 85.64(12) . . ?
C00T Ir01 O007 170.55(12) . . ?
C00T Ir01 N00F 99.07(13) . . ?
C00T Ir01 N00K 80.30(14) . . ?
C013 Ir01 O005 176.87(13) . . ?
C013 Ir01 O007 95.68(12) . . ?
C013 Ir01 N00F 80.33(13) . . ?
C013 Ir01 N00K 93.91(14) . . ?
C013 Ir01 C00T 93.53(15) . . ?
O006 Ir02 C01Z 29.18(10) . . ?
O008 Ir02 O006 58.45(9) . . ?
O008 Ir02 C01Z 29.27(10) . . ?
N00G Ir02 O006 84.78(11) . . ?
N00G Ir02 O008 100.82(10) . . ?
N00G Ir02 N00O 171.35(12) . . ?
N00G Ir02 C01Z 92.91(11) . . ?
N00O Ir02 O006 103.64(11) . . ?
N00O Ir02 O008 85.49(11) . . ?
N00O Ir02 C01Z 95.43(11) . . ?
C00P Ir02 O006 105.60(12) . . ?
C00P Ir02 O008 163.62(12) . . ?
C00P Ir02 N00G 79.91(13) . . ?
C00P Ir02 N00O 95.71(13) . . ?
C00P Ir02 C01Z 134.71(13) . . ?
C02F Ir02 O006 162.84(12) . . ?
C02F Ir02 O008 105.75(12) . . ?
C02F Ir02 N00G 92.47(14) . . ?
C02F Ir02 N00O 80.05(14) . . ?
C02F Ir02 C00P 90.52(15) . . ?
C02F Ir02 C01Z 134.66(13) . . ?
C04B S003 C02U 91.5(2) . . ?
C04A S004 C02U 92.9(2) . . ?
C029 O005 Ir01 127.0(2) . . ?
C01Z O006 Ir02 90.3(2) . . ?
C024 O007 Ir01 127.0(2) . . ?
C01Z O008 Ir02 91.9(2) . . ?
C028 O009 C03Q 116.8(3) . . ?
C02S O00A C04D 116.3(3) . . ?
C01D O00B C04T 120.2(4) . . ?
C00X O00C C04R 117.7(4) . . ?
C02I O00D C03R 117.2(3) . . ?
C01S O00E C045 116.3(3) . . ?
C00V N00F Ir01 110.7(2) . . ?
C00V N00F C02L 105.6(3) . . ?
C02L N00F Ir01 140.0(3) . . ?
C01M N00G Ir02 140.4(2) . . ?
C034 N00G Ir02 112.6(2) . . ?
C034 N00G C01M 106.5(3) . . ?
C01Y O00H C03O 116.5(3) . . ?
C00V N00I C01R 123.2(3) . . ?
C00V N00I C01U 107.5(3) . . ?
C01U N00I C01R 129.1(3) . . ?
C00R N00J C00Z 127.8(3) . . ?
C00U N00J C00R 107.6(3) . . ?
C00U N00J C00Z 124.0(3) . . ?
C00U N00K Ir01 112.3(2) . . ?
C00U N00K C02H 107.2(3) . . ?
C02H N00K Ir01 140.4(2) . . ?
C03T O0 C0 115.3(5) . . ?
C03T O0 C1 113.7(5) . . ?
C015 N00M C021 127.5(3) . . ?
C01O N00M C015 107.6(3) . . ?
C01O N00M C021 124.2(3) . . ?
C014 N00N C02P 127.3(3) . . ?
C034 N00N C014 107.6(3) . . ?
C034 N00N C02P 124.6(3) . . ?
C01G N00O Ir02 141.7(3) . . ?
C01O N00O Ir02 111.2(2) . . ?
C01O N00O C01G 107.0(3) . . ?
C016 C00P Ir02 116.5(3) . . ?
C032 C00P Ir02 125.7(3) . . ?
C032 C00P C016 117.3(3) . . ?
C013 C00Q C00V 111.8(3) . . ?
C01H C00Q C00V 126.6(3) . . ?
C01H C00Q C013 121.5(3) . . ?
N00J C00R C00Y 130.0(3) . . ?
C02H C00R N00J 106.7(3) . . ?
C02H C00R C00Y 123.3(3) . . ?
C00T C00S C00U 111.6(3) . . ?
C02M C00S C00T 122.2(3) . . ?
C02M C00S C00U 126.2(3) . . ?
C00S C00T Ir01 114.8(3) . . ?
C037 C00T Ir01 127.4(3) . . ?
C037 C00T C00S 116.7(3) . . ?
N00J C00U C00S 131.3(3) . . ?
N00K C00U N00J 110.2(3) . . ?
N00K C00U C00S 118.3(3) . . ?
N00F C00V N00I 111.6(3) . . ?
N00F C00V C00Q 118.7(3) . . ?
N00I C00V C00Q 129.7(3) . . ?
C011 C00W H00W 119.6 . . ?
C033 C00W H00W 119.6 . . ?
C033 C00W C011 120.8(4) . . ?
O00C C00X C01D 119.0(3) . . ?
C01H C00X O00C 121.8(4) . . ?
C01H C00X C01D 119.2(4) . . ?
C019 C00Y C00R 124.9(4) . . ?
C019 C00Y C01E 118.8(3) . . ?
C01E C00Y C00R 116.2(3) . . ?
C01J C00Z N00J 120.1(3) . . ?
C01J C00Z C02V 121.4(4) . . ?
C02V C00Z N00J 118.5(3) . . ?
C00W C011 C01K 120.2(3) . . ?
C00W C011 C01M 122.6(3) . . ?
C01K C011 C01M 117.1(3) . . ?
C01P C012 C01E 120.9(3) . . ?
C01P C012 C02D 117.7(4) . . ?
C02D C012 C01E 121.3(3) . . ?
C00Q C013 Ir01 115.8(3) . . ?
C01A C013 Ir01 128.2(3) . . ?
C01A C013 C00Q 116.0(3) . . ?
N00N C014 C01N 130.9(3) . . ?
C01M C014 N00N 105.8(3) . . ?
C01M C014 C01N 123.3(3) . . ?
N00M C015 C02C 129.8(3) . . ?
C01G C015 N00M 106.2(3) . . ?
C01G C015 C02C 123.9(4) . . ?
C00P C016 C022 121.4(4) . . ?
C00P C016 C034 112.0(3) . . ?
C022 C016 C034 126.4(3) . . ?
C01E C017 H017 119.0 . . ?
C02G C017 H017 119.0 . . ?
C02G C017 C01E 122.1(4) . . ?
C01I C018 H018 119.5 . . ?
C01Q C018 H018 119.5 . . ?
C01Q C018 C01I 121.1(3) . . ?
C00Y C019 H019 119.4 . . ?
C02A C019 C00Y 121.1(4) . . ?
C02A C019 H019 119.4 . . ?
C013 C01A H01A 118.6 . . ?
C01D C01A C013 122.7(4) . . ?
C01D C01A H01A 118.6 . . ?
C02R C01B C023 122.0(4) . . ?
C036 C01B C023 120.8(3) . . ?
C036 C01B C02R 117.2(4) . . ?
C01L C01C C039 121.4(4) . . ?
C02C C01C C01L 118.2(4) . . ?
C02C C01C C039 120.4(3) . . ?
O00B C01D C00X 123.8(4) . . ?
O00B C01D C01A 116.1(3) . . ?
C01A C01D C00X 120.0(3) . . ?
C00Y C01E C012 120.6(3) . . ?
C017 C01E C00Y 117.9(4) . . ?
C017 C01E C012 121.5(3) . . ?
C02F C01F C01O 112.4(3) . . ?
C03E C01F C01O 126.7(4) . . ?
C03E C01F C02F 120.8(4) . . ?
N00O C01G C020 130.0(3) . . ?
C015 C01G N00O 109.2(3) . . ?
C015 C01G C020 120.7(4) . . ?
C00Q C01H H01H 119.8 . . ?
C00X C01H C00Q 120.4(4) . . ?
C00X C01H H01H 119.8 . . ?
C018 C01I C024 118.4(3) . . ?
C018 C01I C03B 118.5(3) . . ?
C03B C01I C024 123.1(3) . . ?
C00Z C01J H01J 120.5 . . ?
C00Z C01J C02O 118.9(4) . . ?
C02O C01J H01J 120.5 . . ?
C011 C01K C01W 120.4(3) . . ?
C027 C01K C011 117.5(4) . . ?
C027 C01K C01W 122.2(4) . . ?
C01C C01L H01L 119.3 . . ?
C02J C01L C01C 121.5(4) . . ?
C02J C01L H01L 119.3 . . ?
N00G C01M C011 129.0(3) . . ?
C014 C01M N00G 109.6(3) . . ?
C014 C01M C011 121.3(3) . . ?
C01W C01N C014 115.8(3) . . ?
C025 C01N C014 124.6(4) . . ?
C025 C01N C01W 119.5(4) . . ?
N00M C01O C01F 130.9(3) . . ?
N00O C01O N00M 110.0(3) . . ?
N00O C01O C01F 118.8(3) . . ?
C012 C01P C02H 116.5(3) . . ?
C01T C01P C012 119.9(3) . . ?
C01T C01P C02H 123.5(3) . . ?
C018 C01Q C01Z 120.5(3) . . ?
C018 C01Q C02E 119.9(3) . . ?
C02E C01Q C01Z 119.6(3) . . ?
C03A C01R N00I 118.9(3) . . ?
C03G C01R N00I 119.2(3) . . ?
C03G C01R C03A 121.7(4) . . ?
O00E C01S C03D 125.1(4) . . ?
O00E C01S C03T 114.9(4) . . ?
C03D C01S C03T 120.0(4) . . ?
C01P C01T H01T 119.7 . . ?
C03C C01T C01P 120.6(4) . . ?
C03C C01T H01T 119.7 . . ?
N00I C01U C036 129.8(3) . . ?
C02L C01U N00I 105.9(3) . . ?
C02L C01U C036 124.0(3) . . ?
C020 C01V H01V 119.5 . . ?
C031 C01V H01V 119.5 . . ?
C031 C01V C020 121.1(4) . . ?
C01N C01W C01K 121.4(3) . . ?
C02B C01W C01K 121.6(4) . . ?
C02B C01W C01N 116.9(4) . . ?
C025 C01X H01X 120.0 . . ?
C025 C01X C02X 119.9(4) . . ?
C02X C01X H01X 120.0 . . ?
O00H C01Y C02I 115.5(3) . . ?
C022 C01Y O00H 124.5(4) . . ?
C022 C01Y C02I 119.8(3) . . ?
O006 C01Z Ir02 60.56(19) . . ?
O006 C01Z O008 119.3(3) . . ?
O006 C01Z C01Q 120.8(3) . . ?
O008 C01Z Ir02 58.79(19) . . ?
O008 C01Z C01Q 119.9(3) . . ?
C01Q C01Z Ir02 178.6(3) . . ?
C01V C020 C01G 123.0(4) . . ?
C01V C020 C039 119.8(4) . . ?
C039 C020 C01G 117.2(4) . . ?
C035 C021 N00M 119.0(4) . . ?
C035 C021 C03N 121.3(4) . . ?
C03N C021 N00M 119.6(4) . . ?
C016 C022 H022 120.2 . . ?
C01Y C022 C016 119.6(4) . . ?
C01Y C022 H022 120.2 . . ?
C03L C023 C01B 120.4(3) . . ?
C03P C023 C01B 121.5(4) . . ?
C03P C023 C03L 118.0(4) . . ?
O007 C024 C01I 114.5(3) . . ?
O007 C024 C026 125.9(3) . . ?
C026 C024 C01I 119.6(3) . . ?
C01N C025 H025 119.5 . . ?
C01X C025 C01N 121.0(4) . . ?
C01X C025 H025 119.5 . . ?
C024 C026 H026 117.1 . . ?
C024 C026 C029 125.9(4) . . ?
C029 C026 H026 117.1 . . ?
C01K C027 H027 119.4 . . ?
C02Z C027 C01K 121.1(4) . . ?
C02Z C027 H027 119.4 . . ?
O009 C028 C02S 114.9(3) . . ?
O009 C028 C037 124.9(3) . . ?
C037 C028 C02S 120.1(3) . . ?
O005 C029 C026 126.9(4) . . ?
O005 C029 C02U 112.9(3) . . ?
C026 C029 C02U 120.2(4) . . ?
C019 C02A H02A 120.2 . . ?
C019 C02A C02G 119.6(4) . . ?
C02G C02A H02A 120.2 . . ?
C01W C02B H02B 118.7 . . ?
C02X C02B C01W 122.6(4) . . ?
C02X C02B H02B 118.7 . . ?
C01C C02C C015 116.3(3) . . ?
C01C C02C C02K 119.0(4) . . ?
C02K C02C C015 124.7(4) . . ?
C012 C02D H02D 119.5 . . ?
C02Y C02D C012 121.1(4) . . ?
C02Y C02D H02D 119.5 . . ?
C01Q C02E H02E 120.4 . . ?
C03J C02E C01Q 119.2(4) . . ?
C03J C02E H02E 120.4 . . ?
C01F C02F Ir02 115.9(3) . . ?
C03D C02F Ir02 125.8(3) . . ?
C03D C02F C01F 118.1(4) . . ?
C017 C02G C02A 120.4(4) . . ?
C017 C02G H02G 119.8 . . ?
C02A C02G H02G 119.8 . . ?
N00K C02H C01P 130.1(3) . . ?
C00R C02H N00K 108.3(3) . . ?
C00R C02H C01P 121.6(3) . . ?
O00D C02I C01Y 115.9(3) . . ?
O00D C02I C032 124.1(3) . . ?
C032 C02I C01Y 120.0(3) . . ?
C01L C02J H02J 120.0 . . ?
C01L C02J C03X 120.0(4) . . ?
C03X C02J H02J 120.0 . . ?
C02C C02K H02K 119.5 . . ?
C03X C02K C02C 121.0(4) . . ?
C03X C02K H02K 119.5 . . ?
N00F C02L C03L 129.9(4) . . ?
C01U C02L N00F 109.4(3) . . ?
C01U C02L C03L 120.6(3) . . ?
C00S C02M H02M 120.3 . . ?
C02S C02M C00S 119.3(4) . . ?
C02S C02M H02M 120.3 . . ?
C02R C02N H02N 119.7 . . ?
C02R C02N C03S 120.6(4) . . ?
C03S C02N H02N 119.7 . . ?
C01J C02O H02O 120.0 . . ?
C03H C02O C01J 120.1(4) . . ?
C03H C02O H02O 120.0 . . ?
C040 C02P N00N 119.7(4) . . ?
C040 C02P C043 122.5(4) . . ?
C043 C02P N00N 117.8(4) . . ?
C02V C02Q H02Q 120.2 . . ?
C03H C02Q H02Q 120.2 . . ?
C03H C02Q C02V 119.6(4) . . ?
C01B C02R H02R 119.3 . . ?
C02N C02R C01B 121.4(4) . . ?
C02N C02R H02R 119.3 . . ?
O00A C02S C028 115.3(3) . . ?
C02M C02S O00A 124.8(3) . . ?
C02M C02S C028 119.9(4) . . ?
C03F C02T H02T 119.7 . . ?
C03F C02T C03K 120.6(4) . . ?
C03K C02T H02T 119.7 . . ?
C029 C02U S003 124.9(3) . . ?
C029 C02U S004 117.1(3) . . ?
C2 C02U S004 112.9(3) . . ?
C2 C02U C029 130.0(3) . . ?
C5 C02U S003 106.3(2) . . ?
C5 C02U C029 128.7(3) . . ?
C00Z C02V H02V 120.3 . . ?
C02Q C02V C00Z 119.3(4) . . ?
C02Q C02V H02V 120.3 . . ?
C03P C02W H02W 119.3 . . ?
C03P C02W C04E 121.3(4) . . ?
C04E C02W H02W 119.3 . . ?
C01X C02X H02X 120.0 . . ?
C02B C02X C01X 120.0(4) . . ?
C02B C02X H02X 120.0 . . ?
C02D C02Y H02Y 119.8 . . ?
C02D C02Y C03C 120.5(4) . . ?
C03C C02Y H02Y 119.8 . . ?
C027 C02Z H02Z 119.5 . . ?
C027 C02Z C033 121.1(4) . . ?
C033 C02Z H02Z 119.5 . . ?
C01V C031 H031 120.2 . . ?
C01V C031 C03Z 119.6(4) . . ?
C03Z C031 H031 120.2 . . ?
C00P C032 H032 119.3 . . ?
C02I C032 C00P 121.4(4) . . ?
C02I C032 H032 119.3 . . ?
C00W C033 C02Z 119.1(4) . . ?
C00W C033 H033 120.4 . . ?
C02Z C033 H033 120.4 . . ?
N00G C034 N00N 110.3(3) . . ?
N00G C034 C016 118.4(3) . . ?
N00N C034 C016 131.3(3) . . ?
C021 C035 H035 120.6 . . ?
C021 C035 C03I 118.8(4) . . ?
C03I C035 H035 120.6 . . ?
C01B C036 C01U 115.5(3) . . ?
C03M C036 C01B 119.5(4) . . ?
C03M C036 C01U 124.7(4) . . ?
C00T C037 H037 119.2 . . ?
C028 C037 C00T 121.6(3) . . ?
C028 C037 H037 119.2 . . ?
C020 C039 C01C 121.5(4) . . ?
C041 C039 C01C 121.3(4) . . ?
C041 C039 C020 117.3(4) . . ?
C01R C03A H03A 120.8 . . ?
C03F C03A C01R 118.5(4) . . ?
C03F C03A H03A 120.8 . . ?
C01I C03B H03B 119.6 . . ?
C03J C03B C01I 120.7(4) . . ?
C03J C03B H03B 119.6 . . ?
C01T C03C C02Y 119.7(4) . . ?
C01T C03C H03C 120.2 . . ?
C02Y C03C H03C 120.2 . . ?
C01S C03D C02F 121.2(4) . . ?
C01S C03D H03D 119.4 . . ?
C02F C03D H03D 119.4 . . ?
C01F C03E H03E 120.1 . . ?
C03T C03E C01F 119.8(4) . . ?
C03T C03E H03E 120.1 . . ?
C02T C03F H03F 119.8 . . ?
C03A C03F C02T 120.3(4) . . ?
C03A C03F H03F 119.8 . . ?
C01R C03G H03G 120.3 . . ?
C03K C03G C01R 119.3(4) . . ?
C03K C03G H03G 120.3 . . ?
C02O C03H H03H 119.7 . . ?
C02Q C03H C02O 120.6(4) . . ?
C02Q C03H H03H 119.7 . . ?
C035 C03I H03I 119.7 . . ?
C044 C03I C035 120.6(4) . . ?
C044 C03I H03I 119.7 . . ?
C02E C03J C03B 120.6(4) . . ?
C02E C03J H03J 119.7 . . ?
C03B C03J H03J 119.7 . . ?
C02T C03K H03K 120.2 . . ?
C03G C03K C02T 119.6(4) . . ?
C03G C03K H03K 120.2 . . ?
C02L C03L C023 117.2(4) . . ?
C03V C03L C023 119.1(4) . . ?
C03V C03L C02L 123.7(4) . . ?
C036 C03M H03M 119.3 . . ?
C03S C03M C036 121.3(4) . . ?
C03S C03M H03M 119.3 . . ?
C021 C03N H03N 120.3 . . ?
C021 C03N C049 119.3(4) . . ?
C049 C03N H03N 120.3 . . ?
O00H C03O H03L 109.5 . . ?
O00H C03O H03O 109.5 . . ?
O00H C03O H03P 109.5 . . ?
H03L C03O H03O 109.5 . . ?
H03L C03O H03P 109.5 . . ?
H03O C03O H03P 109.5 . . ?
C023 C03P H03Q 119.4 . . ?
C02W C03P C023 121.2(4) . . ?
C02W C03P H03Q 119.4 . . ?
O009 C03Q H03R 109.5 . . ?
O009 C03Q H03S 109.5 . . ?
O009 C03Q H03T 109.5 . . ?
H03R C03Q H03S 109.5 . . ?
H03R C03Q H03T 109.5 . . ?
H03S C03Q H03T 109.5 . . ?
O00D C03R H03U 109.5 . . ?
O00D C03R H03V 109.5 . . ?
O00D C03R H03W 109.5 . . ?
H03U C03R H03V 109.5 . . ?
H03U C03R H03W 109.5 . . ?
H03V C03R H03W 109.5 . . ?
C02N C03S H03X 120.2 . . ?
C03M C03S C02N 119.6(4) . . ?
C03M C03S H03X 120.2 . . ?
O0 C03T C01S 115.6(4) . . ?
C03E C03T O0 124.3(4) . . ?
C03E C03T C01S 120.0(4) . . ?
N010 C03U C03Y 179.6(6) . . ?
C03L C03V H03Y 119.0 . . ?
C04E C03V C03L 122.0(4) . . ?
C04E C03V H03Y 119.0 . . ?
H3 C03W H 109.5 . . ?
H3 C03W HA 109.5 . . ?
H C03W HA 109.5 . . ?
C042 C03W H3 109.5 . . ?
C042 C03W H 109.5 . . ?
C042 C03W HA 109.5 . . ?
C02J C03X H03Z 119.9 . . ?
C02K C03X C02J 120.3(4) . . ?
C02K C03X H03Z 119.9 . . ?
C03U C03Y H1 109.5 . . ?
C03U C03Y HB 109.5 . . ?
C03U C03Y HC 109.5 . . ?
H1 C03Y HB 109.5 . . ?
H1 C03Y HC 109.5 . . ?
HB C03Y HC 109.5 . . ?
C031 C03Z H03 120.0 . . ?
C041 C03Z C031 120.0(4) . . ?
C041 C03Z H03 120.0 . . ?
C02P C040 H040 121.6 . . ?
C02P C040 C04K 116.7(5) . . ?
C04K C040 H040 121.6 . . ?
C039 C041 H041 118.9 . . ?
C03Z C041 C039 122.2(4) . . ?
C03Z C041 H041 118.9 . . ?
N030 C042 C03W 178.1(6) . . ?
C02P C043 H043 120.2 . . ?
C04P C043 C02P 119.7(5) . . ?
C04P C043 H043 120.2 . . ?
C03I C044 H044 120.0 . . ?
C03I C044 C049 120.1(4) . . ?
C049 C044 H044 120.0 . . ?
O00E C045 H04A 109.5 . . ?
O00E C045 H04B 109.5 . . ?
O00E C045 H04C 109.5 . . ?
H04A C045 H04B 109.5 . . ?
H04A C045 H04C 109.5 . . ?
H04B C045 H04C 109.5 . . ?
N038 C046 C04O 179.1(6) . . ?
N04L C047 C04G 179.0(6) . . ?
H04Z C048 HD 109.5 . . ?
H04Z C048 HE 109.5 . . ?
HD C048 HE 109.5 . . ?
C04N C048 H04Z 109.5 . . ?
C04N C048 HD 109.5 . . ?
C04N C048 HE 109.5 . . ?
C03N C049 H049 120.1 . . ?
C044 C049 C03N 119.8(4) . . ?
C044 C049 H049 120.1 . . ?
S004 C04A H04D 120.7 . . ?
C04B C04A S004 118.7(4) . . ?
C04B C04A H04D 120.7 . . ?
C04B C04A H04E 127.3 . . ?
C04B C04A C5 105.3(4) . . ?
C5 C04A H04E 127.3 . . ?
S003 C04B H04G 120.5 . . ?
C04A C04B S003 119.0(4) . . ?
C04A C04B H04G 120.5 . . ?
C04A C04B H04F 127.2 . . ?
C04A C04B C2 105.6(3) . . ?
C2 C04B H04F 127.2 . . ?
O00A C04D H04H 109.5 . . ?
O00A C04D H04I 109.5 . . ?
O00A C04D H04J 109.5 . . ?
H04H C04D H04I 109.5 . . ?
H04H C04D H04J 109.5 . . ?
H04I C04D H04J 109.5 . . ?
C02W C04E H04K 120.9 . . ?
C03V C04E C02W 118.3(4) . . ?
C03V C04E H04K 120.9 . . ?
N04H C04F C04Q 178.1(6) . . ?
C047 C04G H04X 109.5 . . ?
C047 C04G H04Y 109.5 . . ?
C047 C04G HF 109.5 . . ?
H04X C04G H04Y 109.5 . . ?
H04X C04G HF 109.5 . . ?
H04Y C04G HF 109.5 . . ?
H04 C04I HG 109.5 . . ?
H04 C04I HH 109.5 . . ?
HG C04I HH 109.5 . . ?
C04J C04I H04 109.5 . . ?
C04J C04I HG 109.5 . . ?
C04J C04I HH 109.5 . . ?
N04C C04J C04I 179.1(7) . . ?
C040 C04K H04L 120.3 . . ?
C04S C04K C040 119.4(5) . . ?
C04S C04K H04L 120.3 . . ?
N04M C04N C048 178.1(6) . . ?
C046 C04O H04U 109.5 . . ?
C046 C04O H04V 109.5 . . ?
C046 C04O H04W 109.5 . . ?
H04U C04O H04V 109.5 . . ?
H04U C04O H04W 109.5 . . ?
H04V C04O H04W 109.5 . . ?
C043 C04P H04P 120.2 . . ?
C04S C04P C043 119.6(5) . . ?
C04S C04P H04P 120.2 . . ?
C04F C04Q H4 109.5 . . ?
C04F C04Q HI 109.5 . . ?
C04F C04Q HJ 109.5 . . ?
H4 C04Q HI 109.5 . . ?
H4 C04Q HJ 109.5 . . ?
HI C04Q HJ 109.5 . . ?
O00C C04R H04M 109.5 . . ?
O00C C04R H04N 109.5 . . ?
O00C C04R H04O 109.5 . . ?
H04M C04R H04N 109.5 . . ?
H04M C04R H04O 109.5 . . ?
H04N C04R H04O 109.5 . . ?
C04K C04S H04S 119.0 . . ?
C04P C04S C04K 122.1(5) . . ?
C04P C04S H04S 119.0 . . ?
O00B C04T H04Q 109.5 . . ?
O00B C04T H04R 109.5 . . ?
O00B C04T H04T 109.5 . . ?
H04Q C04T H04R 109.5 . . ?
H04Q C04T H04T 109.5 . . ?
H04R C04T H04T 109.5 . . ?
O0 C0 H0A 109.5 . . ?
O0 C0 H0B 109.5 . . ?
O0 C0 H0C 109.5 . . ?
H0A C0 H0B 109.5 . . ?
H0A C0 H0C 109.5 . . ?
H0B C0 H0C 109.5 . . ?
C02U C2 C04B 109.8(2) . . ?
C02U C2 H2 125.1 . . ?
C04B C2 H2 125.1 . . ?
C02U C5 C04A 117.8(2) . . ?
C02U C5 H5 121.1 . . ?
C04A C5 H5 121.1 . . ?
O0 C1 H1A 100(6) . . ?
O0 C1 H1B 116(8) . . ?
O0 C1 H1C 100(7) . . ?
H1A C1 H1B 104(10) . . ?
H1A C1 H1C 111(10) . . ?
H1B C1 H1C 123(10) . . ?

loop_
_geom_bond_atom_site_label_1
_geom_bond_atom_site_label_2
_geom_bond_distance
_geom_bond_site_symmetry_2
_geom_bond_publ_flag
Ir01 O005 2.137(2) . ?
Ir01 O007 2.161(2) . ?
Ir01 N00F 2.091(3) . ?
Ir01 N00K 2.057(3) . ?
Ir01 C00T 1.995(4) . ?
Ir01 C013 1.990(4) . ?
Ir02 O006 2.267(2) . ?
Ir02 O008 2.228(2) . ?
Ir02 N00G 2.066(3) . ?
Ir02 N00O 2.091(3) . ?
Ir02 C00P 1.991(4) . ?
Ir02 C01Z 2.603(4) . ?
Ir02 C02F 1.985(4) . ?
S003 C02U 1.730(4) . ?
S003 C04B 1.620(5) . ?
S004 C02U 1.661(4) . ?
S004 C04A 1.622(5) . ?
O005 C029 1.266(5) . ?
O006 C01Z 1.269(4) . ?
O007 C024 1.273(4) . ?
O008 C01Z 1.274(4) . ?
O009 C028 1.374(4) . ?
O009 C03Q 1.419(5) . ?
O00A C02S 1.382(5) . ?
O00A C04D 1.424(5) . ?
O00B C01D 1.376(4) . ?
O00B C04T 1.393(6) . ?
O00C C00X 1.380(5) . ?
O00C C04R 1.384(6) . ?
O00D C02I 1.367(4) . ?
O00D C03R 1.435(5) . ?
O00E C01S 1.368(5) . ?
O00E C045 1.435(5) . ?
N00F C00V 1.341(5) . ?
N00F C02L 1.390(5) . ?
N00G C01M 1.387(5) . ?
N00G C034 1.343(5) . ?
O00H C01Y 1.383(4) . ?
O00H C03O 1.428(5) . ?
N00I C00V 1.350(5) . ?
N00I C01R 1.439(5) . ?
N00I C01U 1.392(5) . ?
N00J C00R 1.397(5) . ?
N00J C00U 1.364(5) . ?
N00J C00Z 1.444(5) . ?
N00K C00U 1.337(5) . ?
N00K C02H 1.400(5) . ?
O0 C03T 1.377(5) . ?
O0 C0 1.436(9) . ?
O0 C1 1.492(10) . ?
N00M C015 1.398(5) . ?
N00M C01O 1.373(5) . ?
N00M C021 1.447(5) . ?
N00N C014 1.398(5) . ?
N00N C02P 1.444(5) . ?
N00N C034 1.370(5) . ?
N00O C01G 1.385(5) . ?
N00O C01O 1.349(5) . ?
C00P C016 1.401(5) . ?
C00P C032 1.398(5) . ?
C00Q C00V 1.452(5) . ?
C00Q C013 1.414(5) . ?
C00Q C01H 1.401(5) . ?
C00R C00Y 1.430(5) . ?
C00R C02H 1.375(5) . ?
C00S C00T 1.411(5) . ?
C00S C00U 1.453(5) . ?
C00S C02M 1.403(5) . ?
C00T C037 1.401(5) . ?
C00W H00W 0.9500 . ?
C00W C011 1.402(5) . ?
C00W C033 1.375(5) . ?
C00X C01D 1.398(5) . ?
C00X C01H 1.379(5) . ?
C00Y C019 1.412(5) . ?
C00Y C01E 1.427(5) . ?
C00Z C01J 1.375(5) . ?
C00Z C02V 1.389(5) . ?
N010 C03U 1.144(6) . ?
C011 C01K 1.417(5) . ?
C011 C01M 1.440(5) . ?
C012 C01E 1.465(5) . ?
C012 C01P 1.413(5) . ?
C012 C02D 1.417(5) . ?
C013 C01A 1.402(5) . ?
C014 C01M 1.379(5) . ?
C014 C01N 1.434(5) . ?
C015 C01G 1.383(5) . ?
C015 C02C 1.438(5) . ?
C016 C022 1.411(5) . ?
C016 C034 1.435(5) . ?
C017 H017 0.9500 . ?
C017 C01E 1.396(5) . ?
C017 C02G 1.367(6) . ?
C018 H018 0.9500 . ?
C018 C01I 1.391(5) . ?
C018 C01Q 1.386(5) . ?
C019 H019 0.9500 . ?
C019 C02A 1.376(5) . ?
C01A H01A 0.9500 . ?
C01A C01D 1.380(5) . ?
C01B C023 1.464(5) . ?
C01B C02R 1.417(5) . ?
C01B C036 1.415(5) . ?
C01C C01L 1.416(5) . ?
C01C C02C 1.415(5) . ?
C01C C039 1.464(6) . ?
C01F C01O 1.433(5) . ?
C01F C02F 1.409(5) . ?
C01F C03E 1.408(5) . ?
C01G C020 1.437(5) . ?
C01H H01H 0.9500 . ?
C01I C024 1.509(5) . ?
C01I C03B 1.394(5) . ?
C01J H01J 0.9500 . ?
C01J C02O 1.390(5) . ?
C01K C01W 1.462(5) . ?
C01K C027 1.408(5) . ?
C01L H01L 0.9500 . ?
C01L C02J 1.374(6) . ?
C01N C01W 1.417(5) . ?
C01N C025 1.414(5) . ?
C01P C01T 1.404(5) . ?
C01P C02H 1.443(5) . ?
C01Q C01Z 1.488(5) . ?
C01Q C02E 1.401(5) . ?
C01R C03A 1.391(5) . ?
C01R C03G 1.385(5) . ?
C01S C03D 1.378(5) . ?
C01S C03T 1.414(6) . ?
C01T H01T 0.9500 . ?
C01T C03C 1.384(5) . ?
C01U C02L 1.382(5) . ?
C01U C036 1.437(5) . ?
C01V H01V 0.9500 . ?
C01V C020 1.405(5) . ?
C01V C031 1.369(6) . ?
C01W C02B 1.413(5) . ?
C01X H01X 0.9500 . ?
C01X C025 1.375(5) . ?
C01X C02X 1.385(6) . ?
C01Y C022 1.368(5) . ?
C01Y C02I 1.405(5) . ?
C020 C039 1.417(5) . ?
C021 C035 1.379(6) . ?
C021 C03N 1.380(5) . ?
C022 H022 0.9500 . ?
C023 C03L 1.429(5) . ?
C023 C03P 1.414(5) . ?
C024 C026 1.400(5) . ?
C025 H025 0.9500 . ?
C026 H026 0.9500 . ?
C026 C029 1.401(5) . ?
C027 H027 0.9500 . ?
C027 C02Z 1.373(6) . ?
C028 C02S 1.405(5) . ?
C028 C037 1.390(5) . ?
C029 C02U 1.474(5) . ?
C02A H02A 0.9500 . ?
C02A C02G 1.389(6) . ?
C02B H02B 0.9500 . ?
C02B C02X 1.368(6) . ?
C02C C02K 1.416(5) . ?
C02D H02D 0.9500 . ?
C02D C02Y 1.376(6) . ?
C02E H02E 0.9500 . ?
C02E C03J 1.381(5) . ?
C02F C03D 1.399(5) . ?
C02G H02G 0.9500 . ?
C02I C032 1.386(5) . ?
C02J H02J 0.9500 . ?
C02J C03X 1.393(6) . ?
C02K H02K 0.9500 . ?
C02K C03X 1.370(6) . ?
C02L C03L 1.428(5) . ?
C02M H02M 0.9500 . ?
C02M C02S 1.379(5) . ?
C02N H02N 0.9500 . ?
C02N C02R 1.372(6) . ?
C02N C03S 1.384(6) . ?
C02O H02O 0.9500 . ?
C02O C03H 1.387(6) . ?
C02P C040 1.370(6) . ?
C02P C043 1.380(6) . ?
C02Q H02Q 0.9500 . ?
C02Q C02V 1.387(6) . ?
C02Q C03H 1.379(6) . ?
C02R H02R 0.9500 . ?
C02T H02T 0.9500 . ?
C02T C03F 1.385(6) . ?
C02T C03K 1.393(6) . ?
C02U C2 1.381(4) . ?
C02U C5 1.381(4) . ?
C02V H02V 0.9500 . ?
C02W H02W 0.9500 . ?
C02W C03P 1.369(6) . ?
C02W C04E 1.416(6) . ?
C02X H02X 0.9500 . ?
C02Y H02Y 0.9500 . ?
C02Y C03C 1.394(6) . ?
C02Z H02Z 0.9500 . ?
C02Z C033 1.395(6) . ?
N030 C042 1.140(6) . ?
C031 H031 0.9500 . ?
C031 C03Z 1.399(6) . ?
C032 H032 0.9500 . ?
C033 H033 0.9500 . ?
C035 H035 0.9500 . ?
C035 C03I 1.385(6) . ?
C036 C03M 1.406(5) . ?
C037 H037 0.9500 . ?
N038 C046 1.143(6) . ?
C039 C041 1.408(6) . ?
C03A H03A 0.9500 . ?
C03A C03F 1.384(5) . ?
C03B H03B 0.9500 . ?
C03B C03J 1.388(6) . ?
C03C H03C 0.9500 . ?
C03D H03D 0.9500 . ?
C03E H03E 0.9500 . ?
C03E C03T 1.372(6) . ?
C03F H03F 0.9500 . ?
C03G H03G 0.9500 . ?
C03G C03K 1.379(5) . ?
C03H H03H 0.9500 . ?
C03I H03I 0.9500 . ?
C03I C044 1.379(6) . ?
C03J H03J 0.9500 . ?
C03K H03K 0.9500 . ?
C03L C03V 1.412(6) . ?
C03M H03M 0.9500 . ?
C03M C03S 1.367(5) . ?
C03N H03N 0.9500 . ?
C03N C049 1.389(6) . ?
C03O H03L 0.9800 . ?
C03O H03O 0.9800 . ?
C03O H03P 0.9800 . ?
C03P H03Q 0.9500 . ?
C03Q H03R 0.9800 . ?
C03Q H03S 0.9800 . ?
C03Q H03T 0.9800 . ?
C03R H03U 0.9800 . ?
C03R H03V 0.9800 . ?
C03R H03W 0.9800 . ?
C03S H03X 0.9500 . ?
C03U C03Y 1.455(6) . ?
C03V H03Y 0.9500 . ?
C03V C04E 1.373(6) . ?
C03W H3 0.9800 . ?
C03W H 0.9800 . ?
C03W HA 0.9800 . ?
C03W C042 1.452(7) . ?
C03X H03Z 0.9500 . ?
C03Y H1 0.9800 . ?
C03Y HB 0.9800 . ?
C03Y HC 0.9800 . ?
C03Z H03 0.9500 . ?
C03Z C041 1.368(6) . ?
C040 H040 0.9500 . ?
C040 C04K 1.422(7) . ?
C041 H041 0.9500 . ?
C043 H043 0.9500 . ?
C043 C04P 1.369(6) . ?
C044 H044 0.9500 . ?
C044 C049 1.382(6) . ?
C045 H04A 0.9800 . ?
C045 H04B 0.9800 . ?
C045 H04C 0.9800 . ?
C046 C04O 1.440(7) . ?
C047 C04G 1.448(7) . ?
C047 N04L 1.131(6) . ?
C048 H04Z 0.9800 . ?
C048 HD 0.9800 . ?
C048 HE 0.9800 . ?
C048 C04N 1.448(7) . ?
C049 H049 0.9500 . ?
C04A H04D 0.9500 . ?
C04A H04E 0.9500 . ?
C04A C04B 1.343(6) . ?
C04A C5 1.398(4) . ?
C04B H04G 0.9500 . ?
C04B H04F 0.9500 . ?
C04B C2 1.549(5) . ?
N04C C04J 1.149(7) . ?
C04D H04H 0.9800 . ?
C04D H04I 0.9800 . ?
C04D H04J 0.9800 . ?
C04E H04K 0.9500 . ?
C04F N04H 1.131(7) . ?
C04F C04Q 1.465(8) . ?
C04G H04X 0.9800 . ?
C04G H04Y 0.9800 . ?
C04G HF 0.9800 . ?
C04I H04 0.9800 . ?
C04I HG 0.9800 . ?
C04I HH 0.9800 . ?
C04I C04J 1.456(7) . ?
C04K H04L 0.9500 . ?
C04K C04S 1.381(8) . ?
N04M C04N 1.129(7) . ?
C04O H04U 0.9800 . ?
C04O H04V 0.9800 . ?
C04O H04W 0.9800 . ?
C04P H04P 0.9500 . ?
C04P C04S 1.341(8) . ?
C04Q H4 0.9800 . ?
C04Q HI 0.9800 . ?
C04Q HJ 0.9800 . ?
C04R H04M 0.9800 . ?
C04R H04N 0.9800 . ?
C04R H04O 0.9800 . ?
C04S H04S 0.9500 . ?
C04T H04Q 0.9800 . ?
C04T H04R 0.9800 . ?
C04T H04T 0.9800 . ?
C0 H0A 0.9800 . ?
C0 H0B 0.9800 . ?
C0 H0C 0.9800 . ?
C2 H2 0.9500 . ?
C5 H5 0.9500 . ?
C1 H1A 1.16(11) . ?
C1 H1B 0.79(11) . ?
C1 H1C 0.86(12) . ?

loop_
_geom_torsion_atom_site_label_1
_geom_torsion_atom_site_label_2
_geom_torsion_atom_site_label_3
_geom_torsion_atom_site_label_4
_geom_torsion
_geom_torsion_site_symmetry_1
_geom_torsion_site_symmetry_2
_geom_torsion_site_symmetry_3
_geom_torsion_site_symmetry_4
_geom_torsion_publ_flag
Ir01 O005 C029 C026 8.0(6) . . . . ?
Ir01 O005 C029 C02U -172.2(2) . . . . ?
Ir01 O007 C024 C01I 173.9(2) . . . . ?
Ir01 O007 C024 C026 -7.0(5) . . . . ?
Ir01 N00F C00V N00I -161.9(2) . . . . ?
Ir01 N00F C00V C00Q 17.0(4) . . . . ?
Ir01 N00F C02L C01U 153.5(3) . . . . ?
Ir01 N00F C02L C03L -29.2(6) . . . . ?
Ir01 N00K C00U N00J -174.9(2) . . . . ?
Ir01 N00K C00U C00S 8.1(4) . . . . ?
Ir01 N00K C02H C00R 172.9(3) . . . . ?
Ir01 N00K C02H C01P -6.9(7) . . . . ?
Ir01 C00T C037 C028 -163.7(3) . . . . ?
Ir01 C013 C01A C01D -177.2(3) . . . . ?
Ir02 O006 C01Z O008 -0.9(3) . . . . ?
Ir02 O006 C01Z C01Q 179.4(3) . . . . ?
Ir02 O008 C01Z O006 1.0(3) . . . . ?
Ir02 O008 C01Z C01Q -179.4(3) . . . . ?
Ir02 N00G C01M C011 17.5(7) . . . . ?
Ir02 N00G C01M C014 -165.8(3) . . . . ?
Ir02 N00G C034 N00N 169.7(2) . . . . ?
Ir02 N00G C034 C016 -8.3(4) . . . . ?
Ir02 N00O C01G C015 -175.0(3) . . . . ?
Ir02 N00O C01G C020 6.6(7) . . . . ?
Ir02 N00O C01O N00M 176.0(2) . . . . ?
Ir02 N00O C01O C01F -10.0(4) . . . . ?
Ir02 C00P C016 C022 -178.1(3) . . . . ?
Ir02 C00P C016 C034 -3.1(4) . . . . ?
Ir02 C00P C032 C02I 172.5(3) . . . . ?
Ir02 C02F C03D C01S 173.5(3) . . . . ?
S003 C02U C5 C04A -2.4(4) . . . . ?
S004 C02U C2 C04B 1.0(4) . . . . ?
S004 C04A C04B C2 1.6(5) . . . . ?
O005 C029 C02U S003 -176.8(3) . . . . ?
O005 C029 C02U S004 4.3(5) . . . . ?
O005 C029 C02U C2 -175.1(3) . . . . ?
O005 C029 C02U C5 1.7(6) . . . . ?
O007 C024 C026 C029 -4.9(6) . . . . ?
O009 C028 C02S O00A -0.3(5) . . . . ?
O009 C028 C02S C02M 179.9(3) . . . . ?
O009 C028 C037 C00T 177.5(3) . . . . ?
O00C C00X C01D O00B 1.5(6) . . . . ?
O00C C00X C01D C01A 178.4(4) . . . . ?
O00C C00X C01H C00Q -178.4(3) . . . . ?
O00D C02I C032 C00P -174.8(4) . . . . ?
O00E C01S C03D C02F 179.9(4) . . . . ?
O00E C01S C03T O0 -0.2(6) . . . . ?
O00E C01S C03T C03E -179.4(4) . . . . ?
N00F C02L C03L C023 173.7(4) . . . . ?
N00F C02L C03L C03V -8.4(6) . . . . ?
O00H C01Y C022 C016 177.5(4) . . . . ?
O00H C01Y C02I O00D -2.6(5) . . . . ?
O00H C01Y C02I C032 177.4(3) . . . . ?
N00I C01R C03A C03F 173.6(3) . . . . ?
N00I C01R C03G C03K -174.7(3) . . . . ?
N00I C01U C02L N00F 1.0(4) . . . . ?
N00I C01U C02L C03L -176.5(3) . . . . ?
N00I C01U C036 C01B -172.0(3) . . . . ?
N00I C01U C036 C03M 2.6(6) . . . . ?
N00J C00R C00Y C019 3.3(7) . . . . ?
N00J C00R C00Y C01E -175.3(4) . . . . ?
N00J C00R C02H N00K 2.1(4) . . . . ?
N00J C00R C02H C01P -178.0(3) . . . . ?
N00J C00Z C01J C02O 178.7(3) . . . . ?
N00J C00Z C02V C02Q -177.8(3) . . . . ?
N00M C015 C01G N00O -0.4(4) . . . . ?
N00M C015 C01G C020 178.1(3) . . . . ?
N00M C015 C02C C01C -177.7(4) . . . . ?
N00M C015 C02C C02K 1.5(7) . . . . ?
N00M C021 C035 C03I -176.6(4) . . . . ?
N00M C021 C03N C049 175.9(4) . . . . ?
N00N C014 C01M N00G -4.1(4) . . . . ?
N00N C014 C01M C011 172.9(3) . . . . ?
N00N C014 C01N C01W -179.8(4) . . . . ?
N00N C014 C01N C025 3.2(7) . . . . ?
N00N C02P C040 C04K 178.8(4) . . . . ?
N00N C02P C043 C04P -179.6(4) . . . . ?
N00O C01G C020 C01V -1.5(6) . . . . ?
N00O C01G C020 C039 178.0(4) . . . . ?
C00P C016 C022 C01Y 4.4(6) . . . . ?
C00P C016 C034 N00G 7.6(5) . . . . ?
C00P C016 C034 N00N -169.9(4) . . . . ?
C00Q C013 C01A C01D 2.4(5) . . . . ?
C00R N00J C00U N00K -0.7(4) . . . . ?
C00R N00J C00U C00S 175.8(4) . . . . ?
C00R N00J C00Z C01J 91.4(5) . . . . ?
C00R N00J C00Z C02V -89.5(5) . . . . ?
C00R C00Y C019 C02A -179.1(4) . . . . ?
C00R C00Y C01E C012 -2.3(5) . . . . ?
C00R C00Y C01E C017 179.6(3) . . . . ?
C00S C00T C037 C028 3.4(5) . . . . ?
C00S C02M C02S O00A -178.6(4) . . . . ?
C00S C02M C02S C028 1.2(6) . . . . ?
C00T C00S C00U N00J -172.3(4) . . . . ?
C00T C00S C00U N00K 3.9(5) . . . . ?
C00T C00S C02M C02S 2.5(6) . . . . ?
C00U N00J C00R C00Y 177.0(4) . . . . ?
C00U N00J C00R C02H -0.9(4) . . . . ?
C00U N00J C00Z C01J -98.7(4) . . . . ?
C00U N00J C00Z C02V 80.4(5) . . . . ?
C00U N00K C02H C00R -2.6(4) . . . . ?
C00U N00K C02H C01P 177.5(4) . . . . ?
C00U C00S C00T Ir01 -14.6(4) . . . . ?
C00U C00S C00T C037 176.7(3) . . . . ?
C00U C00S C02M C02S -179.1(4) . . . . ?
C00V N00F C02L C01U -1.3(4) . . . . ?
C00V N00F C02L C03L 176.0(4) . . . . ?
C00V N00I C01R C03A -73.0(5) . . . . ?
C00V N00I C01R C03G 101.7(4) . . . . ?
C00V N00I C01U C02L -0.4(4) . . . . ?
C00V N00I C01U C036 173.6(4) . . . . ?
C00V C00Q C013 Ir01 -3.9(4) . . . . ?
C00V C00Q C013 C01A 176.4(3) . . . . ?
C00V C00Q C01H C00X -178.7(4) . . . . ?
C00W C011 C01K C01W 175.5(4) . . . . ?
C00W C011 C01K C027 -4.5(6) . . . . ?
C00W C011 C01M N00G 8.7(6) . . . . ?
C00W C011 C01M C014 -167.7(4) . . . . ?
C00Y C00R C02H N00K -176.0(3) . . . . ?
C00Y C00R C02H C01P 3.9(6) . . . . ?
C00Y C019 C02A C02G -0.4(6) . . . . ?
C00Z N00J C00R C00Y -11.8(6) . . . . ?
C00Z N00J C00R C02H 170.3(3) . . . . ?
C00Z N00J C00U N00K -172.4(3) . . . . ?
C00Z N00J C00U C00S 4.1(6) . . . . ?
C00Z C01J C02O C03H -0.2(6) . . . . ?
C011 C00W C033 C02Z -3.2(6) . . . . ?
C011 C01K C01W C01N -6.3(6) . . . . ?
C011 C01K C01W C02B 175.4(4) . . . . ?
C011 C01K C027 C02Z 1.1(6) . . . . ?
C012 C01P C01T C03C -4.9(6) . . . . ?
C012 C01P C02H N00K 170.0(4) . . . . ?
C012 C01P C02H C00R -9.9(5) . . . . ?
C012 C02D C02Y C03C -1.4(6) . . . . ?
C013 C00Q C00V N00F -9.4(5) . . . . ?
C013 C00Q C00V N00I 169.4(4) . . . . ?
C013 C00Q C01H C00X -0.2(6) . . . . ?
C013 C01A C01D O00B 177.1(3) . . . . ?
C013 C01A C01D C00X 0.0(6) . . . . ?
C014 N00N C02P C040 87.5(5) . . . . ?
C014 N00N C02P C043 -93.2(5) . . . . ?
C014 N00N C034 N00G 1.4(4) . . . . ?
C014 N00N C034 C016 179.1(4) . . . . ?
C014 C01N C01W C01K 4.6(6) . . . . ?
C014 C01N C01W C02B -177.1(3) . . . . ?
C014 C01N C025 C01X 177.2(4) . . . . ?
C015 N00M C01O N00O 1.2(4) . . . . ?
C015 N00M C01O C01F -171.8(4) . . . . ?
C015 N00M C021 C035 -80.2(5) . . . . ?
C015 N00M C021 C03N 102.0(5) . . . . ?
C015 C01G C020 C01V -179.7(4) . . . . ?
C015 C01G C020 C039 -0.2(6) . . . . ?
C015 C02C C02K C03X -178.3(4) . . . . ?
C016 C00P C032 C02I 1.3(6) . . . . ?
C018 C01I C024 O007 12.3(5) . . . . ?
C018 C01I C024 C026 -166.8(3) . . . . ?
C018 C01I C03B C03J -0.1(6) . . . . ?
C018 C01Q C01Z O006 12.1(5) . . . . ?
C018 C01Q C01Z O008 -167.5(3) . . . . ?
C018 C01Q C02E C03J 0.4(6) . . . . ?
C019 C00Y C01E C012 179.0(3) . . . . ?
C019 C00Y C01E C017 0.9(5) . . . . ?
C019 C02A C02G C017 0.9(6) . . . . ?
C01B C023 C03L C02L 0.1(5) . . . . ?
C01B C023 C03L C03V -177.9(3) . . . . ?
C01B C023 C03P C02W 178.9(4) . . . . ?
C01B C036 C03M C03S 3.6(6) . . . . ?
C01C C01L C02J C03X -0.8(6) . . . . ?
C01C C02C C02K C03X 0.9(6) . . . . ?
C01C C039 C041 C03Z 179.1(4) . . . . ?
C01D C00X C01H C00Q 2.7(6) . . . . ?
C01E C00Y C019 C02A -0.5(6) . . . . ?
C01E C012 C01P C01T -169.2(3) . . . . ?
C01E C012 C01P C02H 9.7(5) . . . . ?
C01E C012 C02D C02Y 172.2(4) . . . . ?
C01E C017 C02G C02A -0.5(6) . . . . ?
C01F C02F C03D C01S -1.0(6) . . . . ?
C01F C03E C03T O0 -179.1(4) . . . . ?
C01F C03E C03T C01S 0.0(6) . . . . ?
C01G N00O C01O N00M -1.5(4) . . . . ?
C01G N00O C01O C01F 172.5(3) . . . . ?
C01G C015 C02C C01C -2.4(6) . . . . ?
C01G C015 C02C C02K 176.7(4) . . . . ?
C01G C020 C039 C01C -0.8(6) . . . . ?
C01G C020 C039 C041 179.4(4) . . . . ?
C01H C00Q C00V N00F 169.3(3) . . . . ?
C01H C00Q C00V N00I -11.9(6) . . . . ?
C01H C00Q C013 Ir01 177.3(3) . . . . ?
C01H C00Q C013 C01A -2.3(5) . . . . ?
C01H C00X C01D O00B -179.5(4) . . . . ?
C01H C00X C01D C01A -2.6(6) . . . . ?
C01I C018 C01Q C01Z 179.6(3) . . . . ?
C01I C018 C01Q C02E 0.0(6) . . . . ?
C01I C024 C026 C029 174.1(4) . . . . ?
C01I C03B C03J C02E 0.5(6) . . . . ?
C01J C00Z C02V C02Q 1.3(6) . . . . ?
C01J C02O C03H C02Q -0.1(6) . . . . ?
C01K C011 C01M N00G -176.3(4) . . . . ?
C01K C011 C01M C014 7.3(6) . . . . ?
C01K C01W C02B C02X 178.4(4) . . . . ?
C01K C027 C02Z C033 1.2(7) . . . . ?
C01L C01C C02C C015 179.2(3) . . . . ?
C01L C01C C02C C02K -0.1(6) . . . . ?
C01L C01C C039 C020 -177.5(4) . . . . ?
C01L C01C C039 C041 2.2(6) . . . . ?
C01L C02J C03X C02K 1.6(6) . . . . ?
C01M N00G C034 N00N -3.9(4) . . . . ?
C01M N00G C034 C016 178.1(3) . . . . ?
C01M C011 C01K C01W 0.3(6) . . . . ?
C01M C011 C01K C027 -179.6(4) . . . . ?
C01M C014 C01N C01W 3.2(6) . . . . ?
C01M C014 C01N C025 -173.8(4) . . . . ?
C01N C014 C01M N00G 173.5(3) . . . . ?
C01N C014 C01M C011 -9.4(6) . . . . ?
C01N C01W C02B C02X 0.0(6) . . . . ?
C01O N00M C015 C01G -0.5(4) . . . . ?
C01O N00M C015 C02C 175.5(4) . . . . ?
C01O N00M C021 C035 88.5(5) . . . . ?
C01O N00M C021 C03N -89.2(5) . . . . ?
C01O N00O C01G C015 1.2(4) . . . . ?
C01O N00O C01G C020 -177.2(4) . . . . ?
C01O C01F C02F Ir02 8.4(4) . . . . ?
C01O C01F C02F C03D -176.6(3) . . . . ?
C01O C01F C03E C03T 176.7(4) . . . . ?
C01P C012 C01E C00Y -3.9(5) . . . . ?
C01P C012 C01E C017 174.1(4) . . . . ?
C01P C012 C02D C02Y -4.9(6) . . . . ?
C01P C01T C03C C02Y -1.5(6) . . . . ?
C01Q C018 C01I C024 -178.9(3) . . . . ?
C01Q C018 C01I C03B -0.2(5) . . . . ?
C01Q C02E C03J C03B -0.6(6) . . . . ?
C01R N00I C00V N00F 174.6(3) . . . . ?
C01R N00I C00V C00Q -4.3(6) . . . . ?
C01R N00I C01U C02L -175.0(3) . . . . ?
C01R N00I C01U C036 -1.0(6) . . . . ?
C01R C03A C03F C02T 1.0(6) . . . . ?
C01R C03G C03K C02T 1.3(6) . . . . ?
C01T C01P C02H N00K -11.2(6) . . . . ?
C01T C01P C02H C00R 169.0(4) . . . . ?
C01U N00I C00V N00F -0.4(4) . . . . ?
C01U N00I C00V C00Q -179.2(4) . . . . ?
C01U N00I C01R C03A 100.7(4) . . . . ?
C01U N00I C01R C03G -84.5(5) . . . . ?
C01U C02L C03L C023 -9.2(5) . . . . ?
C01U C02L C03L C03V 168.6(4) . . . . ?
C01U C036 C03M C03S -170.8(4) . . . . ?
C01V C020 C039 C01C 178.8(4) . . . . ?
C01V C020 C039 C041 -1.0(6) . . . . ?
C01V C031 C03Z C041 1.4(7) . . . . ?
C01W C01K C027 C02Z -178.8(4) . . . . ?
C01W C01N C025 C01X 0.4(6) . . . . ?
C01W C02B C02X C01X -0.5(7) . . . . ?
C01Y C02I C032 C00P 5.1(6) . . . . ?
C01Z C01Q C02E C03J -179.2(4) . . . . ?
C020 C01V C031 C03Z -3.5(7) . . . . ?
C020 C039 C041 C03Z -1.1(7) . . . . ?
C021 N00M C015 C01G 169.8(3) . . . . ?
C021 N00M C015 C02C -14.3(6) . . . . ?
C021 N00M C01O N00O -169.4(3) . . . . ?
C021 N00M C01O C01F 17.5(6) . . . . ?
C021 C035 C03I C044 0.8(6) . . . . ?
C021 C03N C049 C044 0.7(6) . . . . ?
C022 C016 C034 N00G -177.7(4) . . . . ?
C022 C016 C034 N00N 4.8(7) . . . . ?
C022 C01Y C02I O00D 173.1(4) . . . . ?
C022 C01Y C02I C032 -6.9(6) . . . . ?
C023 C01B C02R C02N -177.8(4) . . . . ?
C023 C01B C036 C01U -10.3(5) . . . . ?
C023 C01B C036 C03M 174.8(3) . . . . ?
C023 C03L C03V C04E -2.8(6) . . . . ?
C024 C01I C03B C03J 178.6(4) . . . . ?
C024 C026 C029 O005 4.4(7) . . . . ?
C024 C026 C029 C02U -175.4(4) . . . . ?
C025 C01N C01W C01K -178.3(4) . . . . ?
C025 C01N C01W C02B 0.0(6) . . . . ?
C025 C01X C02X C02B 0.9(7) . . . . ?
C026 C029 C02U S003 3.1(5) . . . . ?
C026 C029 C02U S004 -175.9(3) . . . . ?
C026 C029 C02U C2 4.8(6) . . . . ?
C026 C029 C02U C5 -178.5(3) . . . . ?
C027 C01K C01W C01N 173.6(4) . . . . ?
C027 C01K C01W C02B -4.7(6) . . . . ?
C027 C02Z C033 C00W -0.2(7) . . . . ?
C029 C02U C2 C04B -179.7(4) . . . . ?
C029 C02U C5 C04A 178.9(4) . . . . ?
C02C C015 C01G N00O -176.7(3) . . . . ?
C02C C015 C01G C020 1.9(6) . . . . ?
C02C C01C C01L C02J 0.0(6) . . . . ?
C02C C01C C039 C020 0.2(6) . . . . ?
C02C C01C C039 C041 179.9(4) . . . . ?
C02C C02K C03X C02J -1.6(6) . . . . ?
C02D C012 C01E C00Y 179.1(4) . . . . ?
C02D C012 C01E C017 -2.9(6) . . . . ?
C02D C012 C01P C01T 7.9(5) . . . . ?
C02D C012 C01P C02H -173.2(3) . . . . ?
C02D C02Y C03C C01T 4.6(6) . . . . ?
C02E C01Q C01Z O006 -168.3(3) . . . . ?
C02E C01Q C01Z O008 12.1(5) . . . . ?
C02F C01F C01O N00M 174.2(4) . . . . ?
C02F C01F C01O N00O 1.6(5) . . . . ?
C02F C01F C03E C03T -0.9(6) . . . . ?
C02G C017 C01E C00Y -0.4(6) . . . . ?
C02G C017 C01E C012 -178.4(4) . . . . ?
C02H N00K C00U N00J 2.0(4) . . . . ?
C02H N00K C00U C00S -175.0(3) . . . . ?
C02H C00R C00Y C019 -179.1(4) . . . . ?
C02H C00R C00Y C01E 2.3(6) . . . . ?
C02H C01P C01T C03C 176.3(4) . . . . ?
C02I C01Y C022 C016 2.2(6) . . . . ?
C02L N00F C00V N00I 1.0(4) . . . . ?
C02L N00F C00V C00Q 180.0(3) . . . . ?
C02L C01U C036 C01B 1.1(5) . . . . ?
C02L C01U C036 C03M 175.7(4) . . . . ?
C02L C03L C03V C04E 179.3(4) . . . . ?
C02M C00S C00T Ir01 164.0(3) . . . . ?
C02M C00S C00T C037 -4.7(5) . . . . ?
C02M C00S C00U N00J 9.1(7) . . . . ?
C02M C00S C00U N00K -174.6(4) . . . . ?
C02P N00N C014 C01M 173.7(4) . . . . ?
C02P N00N C014 C01N -3.7(7) . . . . ?
C02P N00N C034 N00G -170.9(3) . . . . ?
C02P N00N C034 C016 6.7(6) . . . . ?
C02P C040 C04K C04S -0.1(7) . . . . ?
C02P C043 C04P C04S 1.8(7) . . . . ?
C02R C01B C023 C03L -169.4(4) . . . . ?
C02R C01B C023 C03P 13.3(6) . . . . ?
C02R C01B C036 C01U 169.1(3) . . . . ?
C02R C01B C036 C03M -5.8(5) . . . . ?
C02R C02N C03S C03M -5.2(6) . . . . ?
C02S C028 C037 C00T 0.1(6) . . . . ?
C02U S003 C04B C04A 0.6(4) . . . . ?
C02U S004 C04A C04B -1.0(4) . . . . ?
C02V C00Z C01J C02O -0.4(6) . . . . ?
C02V C02Q C03H C02O 0.9(6) . . . . ?
C02X C01X C025 C01N -0.9(6) . . . . ?
C031 C01V C020 C01G -177.1(4) . . . . ?
C031 C01V C020 C039 3.3(6) . . . . ?
C031 C03Z C041 C039 1.0(8) . . . . ?
C032 C00P C016 C022 -6.1(5) . . . . ?
C032 C00P C016 C034 168.9(3) . . . . ?
C033 C00W C011 C01K 5.6(6) . . . . ?
C033 C00W C011 C01M -179.5(4) . . . . ?
C034 N00G C01M C011 -171.7(4) . . . . ?
C034 N00G C01M C014 5.0(4) . . . . ?
C034 N00N C014 C01M 1.7(4) . . . . ?
C034 N00N C014 C01N -175.7(4) . . . . ?
C034 N00N C02P C040 -101.7(5) . . . . ?
C034 N00N C02P C043 77.7(5) . . . . ?
C034 C016 C022 C01Y -169.8(4) . . . . ?
C035 C021 C03N C049 -1.8(6) . . . . ?
C035 C03I C044 C049 -1.9(7) . . . . ?
C036 C01B C023 C03L 10.0(5) . . . . ?
C036 C01B C023 C03P -167.3(3) . . . . ?
C036 C01B C02R C02N 2.8(6) . . . . ?
C036 C01U C02L N00F -173.4(3) . . . . ?
C036 C01U C02L C03L 9.0(6) . . . . ?
C036 C03M C03S C02N 2.0(6) . . . . ?
C037 C028 C02S O00A 177.3(3) . . . . ?
C037 C028 C02S C02M -2.5(6) . . . . ?
C039 C01C C01L C02J 177.8(4) . . . . ?
C039 C01C C02C C015 1.4(5) . . . . ?
C039 C01C C02C C02K -177.9(4) . . . . ?
C03A C01R C03G C03K 0.0(6) . . . . ?
C03B C01I C024 O007 -166.3(4) . . . . ?
C03B C01I C024 C026 14.5(6) . . . . ?
C03D C01S C03T O0 179.6(4) . . . . ?
C03D C01S C03T C03E 0.4(6) . . . . ?
C03E C01F C01O N00M -3.7(7) . . . . ?
C03E C01F C01O N00O -176.2(4) . . . . ?
C03E C01F C02F Ir02 -173.6(3) . . . . ?
C03E C01F C02F C03D 1.4(6) . . . . ?
C03F C02T C03K C03G -1.4(6) . . . . ?
C03G C01R C03A C03F -1.1(6) . . . . ?
C03H C02Q C02V C00Z -1.5(6) . . . . ?
C03I C044 C049 C03N 1.1(7) . . . . ?
C03K C02T C03F C03A 0.3(6) . . . . ?
C03L C023 C03P C02W 1.6(6) . . . . ?
C03L C03V C04E C02W 5.0(6) . . . . ?
C03N C021 C035 C03I 1.1(6) . . . . ?
C03O O00H C01Y C022 8.1(6) . . . . ?
C03O O00H C01Y C02I -176.5(4) . . . . ?
C03P C023 C03L C02L 177.4(3) . . . . ?
C03P C023 C03L C03V -0.5(5) . . . . ?
C03P C02W C04E C03V -3.9(6) . . . . ?
C03Q O009 C028 C02S -164.0(4) . . . . ?
C03Q O009 C028 C037 18.4(6) . . . . ?
C03R O00D C02I C01Y -164.2(4) . . . . ?
C03R O00D C02I C032 15.8(6) . . . . ?
C03S C02N C02R C01B 2.7(6) . . . . ?
C03T C01S C03D C02F 0.2(6) . . . . ?
C040 C02P C043 C04P -0.2(7) . . . . ?
C040 C04K C04S C04P 1.7(8) . . . . ?
C043 C02P C040 C04K -0.6(6) . . . . ?
C043 C04P C04S C04K -2.5(8) . . . . ?
C045 O00E C01S C03D -7.8(6) . . . . ?
C045 O00E C01S C03T 171.9(4) . . . . ?
C04A S004 C02U C029 -179.5(3) . . . . ?
C04A S004 C02U C2 -0.1(3) . . . . ?
C04A C04B C2 C02U -1.6(4) . . . . ?
C04B S003 C02U C029 179.7(4) . . . . ?
C04B S003 C02U C5 1.0(3) . . . . ?
C04B C04A C5 C02U 2.8(5) . . . . ?
C04D O00A C02S C028 -177.0(4) . . . . ?
C04D O00A C02S C02M 2.8(6) . . . . ?
C04E C02W C03P C023 0.6(6) . . . . ?
C04R O00C C00X C01D -135.3(5) . . . . ?
C04R O00C C00X C01H 45.7(6) . . . . ?
C04T O00B C01D C00X -35.0(7) . . . . ?
C04T O00B C01D C01A 148.0(5) . . . . ?
C0 O0 C03T C01S -158.5(7) . . . . ?
C0 O0 C03T C03E 20.7(9) . . . . ?
C5 C04A C04B S003 -1.9(5) . . . . ?
C1 O0 C03T C01S 168.9(6) . . . . ?
C1 O0 C03T C03E -12.0(8) . . . . ?
